data_1569012
loop_
_publ_author_name
'Benner, Florian'
'La Droitte, L&#xe9;o'
'Cador, Olivier'
'Le Guennic, Boris'
'Demir, Selvan'

_publ_section_title
;
 Magnetic hysteresis and large coercivity in bisbenzimidazole
 radical-bridged dilanthanide complexes.
;
_journal_issue 21
_journal_name_full 'Chemical science'
_journal_page_first 5577
_journal_page_last 5592
_journal_paper_doi 10.1039/d3sc01562a
_journal_volume 14
_journal_year 2023
_chemical_formula_moiety 'C54 H68 Dy2 N4, C18 H36 K N2 O6, 3(C4 H8 O)'
_chemical_formula_sum 'C84 H128 Dy2 K N6 O9'
_chemical_formula_weight 1730.02
_space_group_crystal_system triclinic
_space_group_IT_number 2
_space_group_name_Hall '-P 1'
_space_group_name_H-M_alt 'P -1'
_atom_sites_solution_hydrogens geom
_atom_sites_solution_primary dual
_audit_creation_date 2020-04-15
_audit_creation_method
;
Olex2 1.3
(compiled 2020.02.04 svn.rd84adfe8 for OlexSys, GUI svn.r6032)
;
_audit_update_record
;
2020-04-15 deposited with the CCDC.	2023-04-10 downloaded from the CCDC.
;
_cell_angle_alpha 81.4010(10)
_cell_angle_beta 80.9190(10)
_cell_angle_gamma 74.9370(10)
_cell_formula_units_Z 2
_cell_length_a 13.0586(2)
_cell_length_b 18.1083(3)
_cell_length_c 18.9686(2)
_cell_measurement_reflns_used 54475
_cell_measurement_temperature 173(2)
_cell_measurement_theta_max 26.4650
_cell_measurement_theta_min 1.6420
_cell_volume 4249.30(11)
_computing_cell_refinement 'CrysAlisPro 1.171.40.75a (Rigaku OD, 2020)'
_computing_data_collection 'CrysAlisPro 1.171.40.75a (Rigaku OD, 2020)'
_computing_data_reduction 'CrysAlisPro 1.171.40.75a (Rigaku OD, 2020)'
_computing_molecular_graphics 'Olex2 1.3 (Dolomanov et al., 2009)'
_computing_publication_material 'Olex2 1.3 (Dolomanov et al., 2009)'
_computing_structure_refinement 'SHELXL 2018/3 (Sheldrick, 2015)'
_computing_structure_solution 'SHELXT 2014/4 (Sheldrick, 2014)'
_diffrn_ambient_temperature 173(2)
_diffrn_detector 'CCD plate'
_diffrn_measured_fraction_theta_full 0.996
_diffrn_measured_fraction_theta_max 0.996
_diffrn_measurement_details
;
List of Runs (angles in degrees, time in seconds):

  # Type    Start    End  Width  t~exp~   \w     \q     \k     \f   Frames
#--------------------------------------------------------------------------
  1  \w    -53.75 145.75   0.50   45.54    --  -28.00  73.76 -25.75  399
  2  \w    -53.75 145.75   0.50   45.54    --  -28.00  73.76  34.25  399
  3  \w    -53.75 145.75   0.50   45.54    --  -28.00  73.76  94.25  399
  4  \w    -53.75 145.75   0.50   45.54    --  -28.00  73.76 154.25  399
  5  \w    -53.75 145.75   0.50   45.54    --  -28.00  73.76-145.75  399
  6  \w    -53.75 145.75   0.50   45.54    --  -28.00  73.76 -85.75  399
;
_diffrn_measurement_device 'abstract diffractometer'
_diffrn_measurement_device_type 'Saxi-CrysAlisPro-abstract goniometer imported SAXI images'
_diffrn_measurement_method '\w scans'
_diffrn_orient_matrix_type 'CrysAlisPro convention (1999,Acta A55,543-557)'
_diffrn_orient_matrix_UB_11 -0.0358751000
_diffrn_orient_matrix_UB_12 0.0369137000
_diffrn_orient_matrix_UB_13 -0.0022198000
_diffrn_orient_matrix_UB_21 0.0397114000
_diffrn_orient_matrix_UB_22 0.0162429000
_diffrn_orient_matrix_UB_23 0.0086666000
_diffrn_orient_matrix_UB_31 0.0187056000
_diffrn_orient_matrix_UB_32 0.0063667000
_diffrn_orient_matrix_UB_33 -0.0370507000
_diffrn_radiation_monochromator graphite
_diffrn_radiation_probe x-ray
_diffrn_radiation_type 'Mo K\a'
_diffrn_radiation_wavelength 0.71073
_diffrn_reflns_av_R_equivalents 0.0354
_diffrn_reflns_av_unetI/netI 0.0233
_diffrn_reflns_Laue_measured_fraction_full 0.996
_diffrn_reflns_Laue_measured_fraction_max 0.996
_diffrn_reflns_limit_h_max 16
_diffrn_reflns_limit_h_min -16
_diffrn_reflns_limit_k_max 22
_diffrn_reflns_limit_k_min -22
_diffrn_reflns_limit_l_max 23
_diffrn_reflns_limit_l_min -23
_diffrn_reflns_number 73354
_diffrn_reflns_point_group_measured_fraction_full 0.996
_diffrn_reflns_point_group_measured_fraction_max 0.996
_diffrn_reflns_theta_full 25.242
_diffrn_reflns_theta_max 26.372
_diffrn_reflns_theta_min 1.628
_diffrn_source 'fine-focus sealed X-ray tube'
_diffrn_source_type 'Enhance (Mo) X-ray Source'
_exptl_absorpt_coefficient_mu 1.850
_exptl_absorpt_correction_T_max 1.00000
_exptl_absorpt_correction_T_min 0.85995
_exptl_absorpt_correction_type multi-scan
_exptl_absorpt_process_details
;
CrysAlisPro 1.171.40.75a (Rigaku Oxford Diffraction, 2020)
Empirical absorption correction using spherical harmonics,
 implemented in SCALE3 ABSPACK scaling algorithm.
;
_exptl_crystal_colour blue
_exptl_crystal_colour_primary blue
_exptl_crystal_density_diffrn 1.352
_exptl_crystal_description block
_exptl_crystal_F_000 1794
_exptl_crystal_recrystallization_method 'used as recieved'
_exptl_crystal_size_max 0.159
_exptl_crystal_size_mid 0.148
_exptl_crystal_size_min 0.144
_refine_diff_density_max 2.109
_refine_diff_density_min -0.800
_refine_diff_density_rms 0.140
_refine_ls_extinction_method none
_refine_ls_goodness_of_fit_ref 1.103
_refine_ls_hydrogen_treatment constr
_refine_ls_matrix_type full
_refine_ls_number_parameters 856
_refine_ls_number_reflns 17324
_refine_ls_number_restraints 33
_refine_ls_restrained_S_all 1.103
_refine_ls_R_factor_all 0.0561
_refine_ls_R_factor_gt 0.0513
_refine_ls_shift/su_max 0.003
_refine_ls_shift/su_mean 0.000
_refine_ls_structure_factor_coef Fsqd
_refine_ls_weighting_details 'w=1/[\s^2^(Fo^2^)+(0.0566P)^2^+24.6987P] where P=(Fo^2^+2Fc^2^)/3'
_refine_ls_weighting_scheme calc
_refine_ls_wR_factor_gt 0.1308
_refine_ls_wR_factor_ref 0.1338
_reflns_Friedel_coverage 0.000
_reflns_number_gt 15886
_reflns_number_total 17324
_reflns_threshold_expression 'I > 2\s(I)'
_cod_data_source_file d3sc01562a2.cif
_cod_data_source_block average
_cod_depositor_comments 'Adding full bibliography for 1569012--1569017.cif.'
_cod_database_code 1569012
_shelx_shelxl_version_number 2018/3
_chemical_oxdiff_formula C73H104Dy1K1N4O6
_shelx_space_group_comment
;
The symmetry employed for this shelxl refinement is uniquely defined
by the following loop, which should always be used as a source of
symmetry information in preference to the above space-group names.
They are only intended as comments.
;
_reflns_odcompleteness_completeness 99.71
_reflns_odcompleteness_iscentric 1
_reflns_odcompleteness_theta 25.30
_olex2_refinement_description
;
1. Fixed Uiso
 At 1.2 times of:
  All C(H) groups, All C(H,H) groups
 At 1.5 times of:
  All C(H,H,H) groups
2. Restrained distances
 C77-C78 \\sim C78-C79 \\sim C79-C80
 with sigma of 0.02
 C78-C80 \\sim C77-C79
 with sigma of 0.04
 O8-C77 \\sim O8-C80
 with sigma of 0.02
 O8-C78 \\sim O8-C79
 with sigma of 0.04
 O9-C1B \\sim O9-C1C
 with sigma of 0.04
 C1B-C1D \\sim C1A-C1C
 with sigma of 0.04
 C1A-C1B \\sim C1B-C1C \\sim C1C-C1D
 with sigma of 0.02
 O9-C1A \\sim O9-C1D
 with sigma of 0.02
 O10-C1E \\sim O10-C1H
 with sigma of 0.02
 C1E-C1F \\sim C1F-C1G \\sim C1G-C1H
 with sigma of 0.02
 O10-C1F \\sim O10-C1G
 with sigma of 0.04
 C1F-C1H \\sim C1E-C1G
 with sigma of 0.04
3. Uiso/Uaniso restraints and constraints
O8 \\sim C77 \\sim C78 \\sim C79 \\sim C80: within 2A with sigma of 0.04 and
sigma for terminal atoms of 0.08 within 2A
O9 \\sim C1A \\sim C1B \\sim C1C \\sim C1D: within 2A with sigma of 0.04 and
sigma for terminal atoms of 0.08 within 2A
O10 \\sim C1E \\sim C1F \\sim C1G \\sim C1H: within 2A with sigma of 0.04 and
sigma for terminal atoms of 0.08 within 2A
Uiso(O10) = Uiso(O9)
Uiso(C1G) = Uiso(C1C)
4. Rigid body (RIGU) restrains
 O8, C77, C78, C79, C80
 with sigma for 1-2 distances of 0.004 and sigma for 1-3 distances of 0.004
 O9, C1A, C1B, C1C, C1D
 with sigma for 1-2 distances of 0.004 and sigma for 1-3 distances of 0.004
 O10, C1E, C1F, C1G, C1H
 with sigma for 1-2 distances of 0.004 and sigma for 1-3 distances of 0.004
5. Others
 Sof(O10)=Sof(C1E)=Sof(H1EA)=Sof(H1EB)=Sof(C1F)=Sof(H1FA)=Sof(H1FB)=Sof(C1G)=
 Sof(H1GA)=Sof(H1GB)=Sof(C1H)=Sof(H1HA)=Sof(H1HB)=1-FVAR(1)
 Sof(O9)=Sof(C1A)=Sof(H1AA)=Sof(H1AB)=Sof(C1B)=Sof(H1BA)=Sof(H1BB)=Sof(C1C)=
 Sof(H1CA)=Sof(H1CB)=Sof(C1D)=Sof(H1DA)=Sof(H1DB)=FVAR(1)
6.a Free rotating group:
 O8(C77,C78,C79,C80), O9(C1A,C1B,C1C,C1D), O10(C1E,C1F,C1G,C1H)
6.b Secondary CH2 refined with riding coordinates:
 C55(H55A,H55B), C56(H56A,H56B), C57(H57A,H57B), C58(H58A,H58B), C59(H59A,
 H59B), C60(H60A,H60B), C61(H61A,H61B), C62(H62A,H62B), C63(H63A,H63B),
 C64(H64A,H64B), C65(H65A,H65B), C66(H66A,H66B), C67(H67A,H67B), C68(H68A,H68B),
  C69(H69A,H69B), C70(H70A,H70B), C71(H71A,H71B), C72(H72A,H72B), C73(H73A,
 H73B), C74(H74A,H74B), C75(H75A,H75B), C76(H76A,H76B), C77(H77A,H77B),
 C78(H78A,H78B), C79(H79A,H79B), C80(H80A,H80B), C1A(H1AA,H1AB), C1B(H1BA,H1BB),
  C1C(H1CA,H1CB), C1D(H1DA,H1DB), C1E(H1EA,H1EB), C1F(H1FA,H1FB), C1G(H1GA,
 H1GB), C1H(H1HA,H1HB)
6.c Aromatic/amide H refined with riding coordinates:
 C42(H42), C43(H43), C44(H44), C45(H45), C50(H50), C51(H51), C52(H52), C53(H53)
6.d Idealised Me refined as rotating group:
 C6(H6A,H6B,H6C), C6AA(H6AA,H6AB,H6AC), C7(H7A,H7B,H7C), C8(H8A,H8B,H8C),
 C9(H9A,H9B,H9C), C10(H10A,H10B,H10C), C16(H16A,H16B,H16C), C17(H17A,H17B,H17C),
  C18(H18A,H18B,H18C), C19(H19A,H19B,H19C), C20(H20A,H20B,H20C), C26(H26A,H26B,
 H26C), C27(H27A,H27B,H27C), C28(H28A,H28B,H28C), C29(H29A,H29B,H29C), C30(H30A,
 H30B,H30C), C37(H37A,H37B,H37C), C38(H38A,H38B,H38C), C39(H39A,H39B,H39C),
 C40(H40A,H40B,H40C)
;
_olex2_diffrn_ambient_temperature_device 'Oxford Cryosystems'
_olex2_exptl_crystal_mounting_method 'The crystal was mounted on a nylon loop with paratone oil'
_olex2_submission_original_sample_id FB227THF2_101919
_olex2_submission_special_instructions 'No special instructions were received'
_oxdiff_exptl_absorpt_empirical_details
;
Empirical correction (ABSPACK) includes:
- Absorption correction using spherical harmonics
- Frame scaling
;
_oxdiff_exptl_absorpt_empirical_full_max 1.208
_oxdiff_exptl_absorpt_empirical_full_min 0.885

loop_
_space_group_symop_operation_xyz
'x, y, z'
'-x, -y, -z'

loop_
_atom_site_label
_atom_site_type_symbol
_atom_site_fract_x
_atom_site_fract_y
_atom_site_fract_z
_atom_site_U_iso_or_equiv
_atom_site_adp_type
_atom_site_occupancy
_atom_site_site_symmetry_order
_atom_site_calc_flag
_atom_site_refinement_flags_posn
_atom_site_refinement_flags_adp
_atom_site_refinement_flags_occupancy
_atom_site_disorder_assembly
_atom_site_disorder_group
Dy1 Dy 0.68737(2) 0.14079(2) 0.29471(2) 0.02147(7) Uani 1 1 d . . . . .
Dy2 Dy 1.05094(2) 0.26416(2) 0.12140(2) 0.02311(7) Uani 1 1 d . . . . .
N1 N 0.8742(3) 0.1260(2) 0.2849(2) 0.0230(9) Uani 1 1 d . . . . .
N2 N 1.0149(3) 0.1651(2) 0.2105(2) 0.0248(9) Uani 1 1 d . . . . .
N3 N 0.8626(3) 0.2812(2) 0.1316(2) 0.0245(9) Uani 1 1 d . . . . .
N4 N 0.7229(3) 0.2392(2) 0.2037(2) 0.0233(9) Uani 1 1 d . . . . .
C1 C 0.7437(5) 0.0424(4) 0.1959(3) 0.0342(13) Uani 1 1 d . . . . .
C2 C 0.6386(5) 0.0855(3) 0.1850(3) 0.0324(12) Uani 1 1 d . . . . .
C3 C 0.5675(4) 0.0650(3) 0.2442(3) 0.0297(11) Uani 1 1 d . . . . .
C4 C 0.6285(5) 0.0086(3) 0.2917(3) 0.0296(11) Uani 1 1 d . . . . .
C5 C 0.7365(5) -0.0048(3) 0.2634(3) 0.0301(11) Uani 1 1 d . . . . .
C6 C 0.8424(6) 0.0423(5) 0.1446(4) 0.065(2) Uani 1 1 d . . . . .
H6A H 0.840087 0.093499 0.121508 0.097 Uiso 1 1 calc R U . . .
H6B H 0.846991 0.008629 0.108942 0.097 Uiso 1 1 calc R U . . .
H6C H 0.903733 0.024512 0.170064 0.097 Uiso 1 1 calc R U . . .
C6AA C 0.9138(5) 0.3484(4) 0.2834(3) 0.0410(14) Uani 1 1 d . . . . .
H6AA H 0.849491 0.360482 0.261068 0.061 Uiso 1 1 calc R U . . .
H6AB H 0.907220 0.384049 0.317559 0.061 Uiso 1 1 calc R U . . .
H6AC H 0.925078 0.297013 0.307639 0.061 Uiso 1 1 calc R U . . .
C7 C 0.6075(8) 0.1370(4) 0.1182(4) 0.057(2) Uani 1 1 d . . . . .
H7A H 0.543318 0.175402 0.130084 0.086 Uiso 1 1 calc R U . . .
H7B H 0.595299 0.106857 0.084200 0.086 Uiso 1 1 calc R U . . .
H7C H 0.663947 0.161523 0.097651 0.086 Uiso 1 1 calc R U . . .
C8 C 0.4475(5) 0.0901(5) 0.2493(4) 0.0525(18) Uani 1 1 d . . . . .
H8A H 0.416919 0.076667 0.297497 0.079 Uiso 1 1 calc R U . . .
H8B H 0.422940 0.064759 0.216632 0.079 Uiso 1 1 calc R U . . .
H8C H 0.426006 0.144800 0.237147 0.079 Uiso 1 1 calc R U . . .
C9 C 0.5853(7) -0.0416(4) 0.3536(4) 0.0544(19) Uani 1 1 d . . . . .
H9A H 0.619783 -0.042344 0.394956 0.082 Uiso 1 1 calc R U . . .
H9B H 0.598986 -0.092971 0.341039 0.082 Uiso 1 1 calc R U . . .
H9C H 0.509712 -0.021459 0.364480 0.082 Uiso 1 1 calc R U . . .
C10 C 0.8254(6) -0.0633(4) 0.2950(5) 0.0545(19) Uani 1 1 d . . . . .
H10A H 0.892412 -0.052253 0.273971 0.082 Uiso 1 1 calc R U . . .
H10B H 0.824046 -0.113532 0.285294 0.082 Uiso 1 1 calc R U . . .
H10C H 0.816974 -0.061713 0.345960 0.082 Uiso 1 1 calc R U . . .
C11 C 0.6249(4) 0.2583(3) 0.3766(3) 0.0293(11) Uani 1 1 d . . . . .
C12 C 0.5312(4) 0.2330(3) 0.3761(3) 0.0307(12) Uani 1 1 d . . . . .
C13 C 0.5448(4) 0.1579(3) 0.4143(3) 0.0295(11) Uani 1 1 d . . . . .
C14 C 0.6484(4) 0.1364(3) 0.4365(3) 0.0287(11) Uani 1 1 d . . . . .
C15 C 0.6970(4) 0.1987(3) 0.4140(3) 0.0288(11) Uani 1 1 d . . . . .
C16 C 0.6391(6) 0.3372(3) 0.3477(4) 0.0416(14) Uani 1 1 d . . . . .
H16A H 0.702839 0.344008 0.362316 0.062 Uiso 1 1 calc R U . . .
H16B H 0.578517 0.375092 0.366199 0.062 Uiso 1 1 calc R U . . .
H16C H 0.644930 0.342975 0.296222 0.062 Uiso 1 1 calc R U . . .
C17 C 0.4299(5) 0.2806(4) 0.3476(4) 0.0446(15) Uani 1 1 d . . . . .
H17A H 0.446421 0.320606 0.311768 0.067 Uiso 1 1 calc R U . . .
H17B H 0.380771 0.303132 0.386281 0.067 Uiso 1 1 calc R U . . .
H17C H 0.398096 0.248250 0.326633 0.067 Uiso 1 1 calc R U . . .
C18 C 0.4555(5) 0.1172(4) 0.4399(3) 0.0403(14) Uani 1 1 d . . . . .
H18A H 0.412149 0.123000 0.402107 0.060 Uiso 1 1 calc R U . . .
H18B H 0.412291 0.139287 0.480966 0.060 Uiso 1 1 calc R U . . .
H18C H 0.485654 0.063487 0.452978 0.060 Uiso 1 1 calc R U . . .
C19 C 0.6934(5) 0.0622(3) 0.4813(3) 0.0374(13) Uani 1 1 d . . . . .
H19A H 0.636463 0.045807 0.512904 0.056 Uiso 1 1 calc R U . . .
H19B H 0.744064 0.070255 0.509134 0.056 Uiso 1 1 calc R U . . .
H19C H 0.728352 0.023320 0.450277 0.056 Uiso 1 1 calc R U . . .
C20 C 0.8030(5) 0.2035(4) 0.4325(3) 0.0361(13) Uani 1 1 d . . . . .
H20A H 0.843542 0.152784 0.447593 0.054 Uiso 1 1 calc R U . . .
H20B H 0.791218 0.235215 0.470677 0.054 Uiso 1 1 calc R U . . .
H20C H 0.841850 0.225504 0.390969 0.054 Uiso 1 1 calc R U . . .
C21 C 1.1155(4) 0.1470(3) 0.0386(3) 0.0279(11) Uani 1 1 d . . . . .
C22 C 1.2060(4) 0.1769(3) 0.0376(3) 0.0298(11) Uani 1 1 d . . . . .
C23 C 1.1874(4) 0.2515(3) -0.0001(3) 0.0303(12) Uani 1 1 d . . . . .
C24 C 1.0834(5) 0.2689(3) -0.0213(3) 0.0303(11) Uani 1 1 d . . . . .
C25 C 1.0395(4) 0.2037(3) 0.0022(3) 0.0296(11) Uani 1 1 d . . . . .
C26 C 1.1082(6) 0.0668(4) 0.0661(4) 0.0441(15) Uani 1 1 d . . . . .
H26A H 1.125333 0.055059 0.114566 0.066 Uiso 1 1 calc R U . . .
H26B H 1.157578 0.031570 0.036355 0.066 Uiso 1 1 calc R U . . .
H26C H 1.036814 0.062178 0.065204 0.066 Uiso 1 1 calc R U . . .
C27 C 1.3095(5) 0.1324(4) 0.0649(4) 0.0444(15) Uani 1 1 d . . . . .
H27A H 1.348795 0.167650 0.073200 0.067 Uiso 1 1 calc R U . . .
H27B H 1.351266 0.099805 0.029905 0.067 Uiso 1 1 calc R U . . .
H27C H 1.294416 0.101299 0.109088 0.067 Uiso 1 1 calc R U . . .
C28 C 1.2714(5) 0.2952(4) -0.0284(4) 0.0440(16) Uani 1 1 d . . . . .
H28A H 1.238523 0.344992 -0.050863 0.066 Uiso 1 1 calc R U . . .
H28B H 1.323092 0.267357 -0.062908 0.066 Uiso 1 1 calc R U . . .
H28C H 1.306188 0.301108 0.010665 0.066 Uiso 1 1 calc R U . . .
C29 C 1.0293(6) 0.3409(4) -0.0648(3) 0.0452(16) Uani 1 1 d . . . . .
H29A H 0.965198 0.366220 -0.037078 0.068 Uiso 1 1 calc R U . . .
H29B H 1.011610 0.327689 -0.107807 0.068 Uiso 1 1 calc R U . . .
H29C H 1.076616 0.374797 -0.077445 0.068 Uiso 1 1 calc R U . . .
C30 C 0.9361(5) 0.1952(4) -0.0161(4) 0.0415(14) Uani 1 1 d . . . . .
H30A H 0.904528 0.164339 0.022501 0.062 Uiso 1 1 calc R U . . .
H30B H 0.949158 0.170698 -0.059319 0.062 Uiso 1 1 calc R U . . .
H30C H 0.888323 0.245091 -0.023394 0.062 Uiso 1 1 calc R U . . .
C32 C 1.1149(5) 0.3126(3) 0.2308(3) 0.0316(12) Uani 1 1 d . . . . .
C33 C 1.1785(4) 0.3384(3) 0.1686(3) 0.0306(12) Uani 1 1 d . . . . .
C34 C 1.1095(4) 0.3951(3) 0.1260(3) 0.0282(11) Uani 1 1 d . . . . .
C35 C 1.0043(4) 0.4047(3) 0.1617(3) 0.0273(11) Uani 1 1 d . . . . .
C36 C 1.0080(4) 0.3543(3) 0.2265(3) 0.0287(11) Uani 1 1 d . . . . .
C37 C 1.1558(6) 0.2593(4) 0.2944(3) 0.0449(15) Uani 1 1 d . . . . .
H37A H 1.105963 0.228692 0.314279 0.067 Uiso 1 1 calc R U . . .
H37B H 1.163908 0.289005 0.330230 0.067 Uiso 1 1 calc R U . . .
H37C H 1.223773 0.226255 0.279461 0.067 Uiso 1 1 calc R U . . .
C38 C 1.2983(5) 0.3169(4) 0.1574(4) 0.0458(16) Uani 1 1 d . . . . .
H38A H 1.323049 0.263007 0.152311 0.069 Uiso 1 1 calc R U . . .
H38B H 1.325149 0.327879 0.197927 0.069 Uiso 1 1 calc R U . . .
H38C H 1.323294 0.346153 0.114639 0.069 Uiso 1 1 calc R U . . .
C39 C 1.1418(6) 0.4480(4) 0.0622(3) 0.0422(15) Uani 1 1 d . . . . .
H39A H 1.217017 0.430893 0.047247 0.063 Uiso 1 1 calc R U . . .
H39B H 1.126280 0.499356 0.075237 0.063 Uiso 1 1 calc R U . . .
H39C H 1.102736 0.447509 0.023551 0.063 Uiso 1 1 calc R U . . .
C40 C 0.9065(5) 0.4634(4) 0.1395(4) 0.0396(14) Uani 1 1 d . . . . .
H40A H 0.913962 0.474391 0.088061 0.059 Uiso 1 1 calc R U . . .
H40B H 0.898686 0.509748 0.160677 0.059 Uiso 1 1 calc R U . . .
H40C H 0.844506 0.443318 0.155453 0.059 Uiso 1 1 calc R U . . .
C41 C 0.9693(4) 0.0842(3) 0.3079(3) 0.0219(10) Uani 1 1 d . . . . .
C42 C 0.9901(4) 0.0288(3) 0.3672(3) 0.0299(11) Uani 1 1 d . . . . .
H42 H 0.934386 0.014062 0.398229 0.036 Uiso 1 1 calc R U . . .
C43 C 1.0952(5) -0.0037(3) 0.3787(3) 0.0355(13) Uani 1 1 d . . . . .
H43 H 1.109524 -0.040605 0.417897 0.043 Uiso 1 1 calc R U . . .
C44 C 1.1797(5) 0.0173(3) 0.3336(3) 0.0363(13) Uani 1 1 d . . . . .
H44 H 1.249396 -0.005418 0.343029 0.044 Uiso 1 1 calc R U . . .
C45 C 1.1610(4) 0.0726(3) 0.2737(3) 0.0325(12) Uani 1 1 d . . . . .
H45 H 1.217593 0.085731 0.242546 0.039 Uiso 1 1 calc R U . . .
C46 C 1.0559(4) 0.1072(3) 0.2622(3) 0.0248(10) Uani 1 1 d . . . . .
C47 C 0.9058(4) 0.1747(3) 0.2267(3) 0.0203(9) Uani 1 1 d . . . . .
C48 C 0.8326(4) 0.2302(3) 0.1878(3) 0.0221(10) Uani 1 1 d . . . . .
C49 C 0.7662(4) 0.3249(3) 0.1099(3) 0.0232(10) Uani 1 1 d . . . . .
C50 C 0.7447(4) 0.3848(3) 0.0547(3) 0.0296(11) Uani 1 1 d . . . . .
H50 H 0.800001 0.401470 0.024978 0.035 Uiso 1 1 calc R U . . .
C51 C 0.6375(5) 0.4193(3) 0.0451(3) 0.0306(12) Uani 1 1 d . . . . .
H51 H 0.621726 0.459570 0.008819 0.037 Uiso 1 1 calc R U . . .
C52 C 0.5553(4) 0.3942(3) 0.0887(3) 0.0299(11) Uani 1 1 d . . . . .
H52 H 0.485070 0.417628 0.080914 0.036 Uiso 1 1 calc R U . . .
C53 C 0.5753(4) 0.3346(3) 0.1440(3) 0.0290(11) Uani 1 1 d . . . . .
H53 H 0.519244 0.318379 0.173292 0.035 Uiso 1 1 calc R U . . .
C54 C 0.6813(4) 0.2995(3) 0.1547(3) 0.0220(10) Uani 1 1 d . . . . .
K1 K 0.53378(10) 0.74824(7) 0.22548(6) 0.0321(3) Uani 1 1 d . . . . .
O1 O 0.4536(4) 0.6714(2) 0.1363(2) 0.0401(10) Uani 1 1 d . . . . .
O2 O 0.6247(4) 0.5896(2) 0.2142(2) 0.0399(10) Uani 1 1 d . . . . .
O3 O 0.5725(3) 0.8707(2) 0.1224(2) 0.0354(9) Uani 1 1 d . . . . .
O4 O 0.7225(3) 0.7994(3) 0.2213(2) 0.0400(10) Uani 1 1 d . . . . .
O5 O 0.3320(4) 0.8273(3) 0.2882(2) 0.0475(11) Uani 1 1 d . . . . .
O6 O 0.4864(4) 0.7339(3) 0.3760(2) 0.0489(12) Uani 1 1 d . . . . .
N5 N 0.3598(4) 0.8374(3) 0.1318(3) 0.0349(11) Uani 1 1 d . . . . .
N6 N 0.7039(5) 0.6588(3) 0.3204(3) 0.0431(13) Uani 1 1 d . . . . .
C55 C 0.3229(5) 0.7825(4) 0.0978(4) 0.0412(14) Uani 1 1 d . . . . .
H55A H 0.288650 0.809565 0.056408 0.049 Uiso 1 1 calc R U . . .
H55B H 0.269827 0.762696 0.131669 0.049 Uiso 1 1 calc R U . . .
C56 C 0.4107(6) 0.7163(4) 0.0744(4) 0.0464(16) Uani 1 1 d . . . . .
H56A H 0.383099 0.684806 0.048582 0.056 Uiso 1 1 calc R U . . .
H56B H 0.466358 0.735208 0.042450 0.056 Uiso 1 1 calc R U . . .
C57 C 0.5190(5) 0.5986(4) 0.1202(4) 0.0423(15) Uani 1 1 d . . . . .
H57A H 0.579763 0.605522 0.085487 0.051 Uiso 1 1 calc R U . . .
H57B H 0.478483 0.571249 0.099400 0.051 Uiso 1 1 calc R U . . .
C58 C 0.5574(6) 0.5525(4) 0.1885(4) 0.0470(16) Uani 1 1 d . . . . .
H58A H 0.496718 0.548692 0.224394 0.056 Uiso 1 1 calc R U . . .
H58B H 0.596373 0.500860 0.178868 0.056 Uiso 1 1 calc R U . . .
C59 C 0.6685(6) 0.5461(4) 0.2762(4) 0.0445(15) Uani 1 1 d . . . . .
H59A H 0.701958 0.493593 0.266416 0.053 Uiso 1 1 calc R U . . .
H59B H 0.612070 0.544942 0.315988 0.053 Uiso 1 1 calc R U . . .
C60 C 0.7497(6) 0.5826(4) 0.2954(4) 0.0491(17) Uani 1 1 d . . . . .
H60A H 0.787030 0.548679 0.332766 0.059 Uiso 1 1 calc R U . . .
H60B H 0.801814 0.587599 0.253582 0.059 Uiso 1 1 calc R U . . .
C61 C 0.4086(5) 0.8888(4) 0.0768(3) 0.0387(14) Uani 1 1 d . . . . .
H61A H 0.352131 0.928094 0.056050 0.046 Uiso 1 1 calc R U . . .
H61B H 0.449532 0.859130 0.038698 0.046 Uiso 1 1 calc R U . . .
C62 C 0.4800(6) 0.9271(4) 0.1041(3) 0.0413(14) Uani 1 1 d . . . . .
H62A H 0.500083 0.966025 0.067391 0.050 Uiso 1 1 calc R U . . .
H62B H 0.443119 0.952035 0.145968 0.050 Uiso 1 1 calc R U . . .
C63 C 0.6508(6) 0.9061(4) 0.1393(4) 0.0435(15) Uani 1 1 d . . . . .
H63A H 0.621872 0.934655 0.180323 0.052 Uiso 1 1 calc R U . . .
H63B H 0.669416 0.941788 0.098796 0.052 Uiso 1 1 calc R U . . .
C64 C 0.7481(5) 0.8449(4) 0.1561(3) 0.0428(15) Uani 1 1 d . . . . .
H64A H 0.772378 0.812651 0.117314 0.051 Uiso 1 1 calc R U . . .
H64B H 0.805175 0.868214 0.161119 0.051 Uiso 1 1 calc R U . . .
C65 C 0.8115(5) 0.7392(4) 0.2400(4) 0.0482(16) Uani 1 1 d . . . . .
H65A H 0.873624 0.759863 0.237550 0.058 Uiso 1 1 calc R U . . .
H65B H 0.827859 0.701177 0.206241 0.058 Uiso 1 1 calc R U . . .
C66 C 0.7862(6) 0.7020(4) 0.3146(4) 0.0510(17) Uani 1 1 d . . . . .
H66A H 0.850985 0.667339 0.329938 0.061 Uiso 1 1 calc R U . . .
H66B H 0.762206 0.741522 0.346983 0.061 Uiso 1 1 calc R U . . .
C67 C 0.2692(5) 0.8829(4) 0.1767(4) 0.0455(15) Uani 1 1 d . . . . .
H67A H 0.206713 0.896846 0.151322 0.055 Uiso 1 1 calc R U . . .
H67B H 0.286416 0.930115 0.183485 0.055 Uiso 1 1 calc R U . . .
C68 C 0.2426(5) 0.8411(4) 0.2486(4) 0.0484(16) Uani 1 1 d . . . . .
H68A H 0.179481 0.871736 0.274290 0.058 Uiso 1 1 calc R U . . .
H68B H 0.228007 0.792595 0.242846 0.058 Uiso 1 1 calc R U . . .
C69 C 0.3074(6) 0.8003(5) 0.3616(4) 0.058(2) Uani 1 1 d . . . . .
H69A H 0.291718 0.750255 0.365363 0.070 Uiso 1 1 calc R U . . .
H69B H 0.244957 0.835610 0.382976 0.070 Uiso 1 1 calc R U . . .
C70 C 0.4007(7) 0.7945(5) 0.4001(4) 0.058(2) Uani 1 1 d . . . . .
H70A H 0.422454 0.842650 0.390755 0.069 Uiso 1 1 calc R U . . .
H70B H 0.381036 0.784284 0.451442 0.069 Uiso 1 1 calc R U . . .
C71 C 0.5733(7) 0.7210(5) 0.4172(4) 0.0550(19) Uani 1 1 d . . . . .
H71A H 0.548007 0.714172 0.468093 0.066 Uiso 1 1 calc R U . . .
H71B H 0.605226 0.764789 0.407872 0.066 Uiso 1 1 calc R U . . .
C72 C 0.6542(7) 0.6499(4) 0.3959(4) 0.0553(19) Uani 1 1 d . . . . .
H72A H 0.709748 0.637005 0.427230 0.066 Uiso 1 1 calc R U . . .
H72B H 0.619769 0.607489 0.402712 0.066 Uiso 1 1 calc R U . . .
O7 O 1.1693(13) 0.1723(9) 0.4921(8) 0.193(6) Uiso 1 1 d . . . . .
C73 C 1.0534(13) 0.1677(10) 0.4997(9) 0.131(5) Uiso 1 1 d . . . . .
H73A H 1.021570 0.192422 0.456679 0.157 Uiso 1 1 calc R U . . .
H73B H 1.048959 0.114365 0.507057 0.157 Uiso 1 1 calc R U . . .
C74 C 0.9998(17) 0.2054(12) 0.5591(11) 0.170(7) Uiso 1 1 d . . . . .
H74A H 0.926471 0.230599 0.551888 0.204 Uiso 1 1 calc R U . . .
H74B H 0.999916 0.169303 0.602444 0.204 Uiso 1 1 calc R U . . .
C75 C 1.056(3) 0.2585(18) 0.5638(17) 0.257(13) Uiso 1 1 d . . . . .
H75A H 1.062673 0.260633 0.613733 0.309 Uiso 1 1 calc R U . . .
H75B H 1.019558 0.309225 0.543876 0.309 Uiso 1 1 calc R U . . .
C76 C 1.1628(16) 0.2350(11) 0.5234(11) 0.154(6) Uiso 1 1 d . . . . .
H76A H 1.175614 0.276471 0.487066 0.185 Uiso 1 1 calc R U . . .
H76B H 1.216945 0.224120 0.555647 0.185 Uiso 1 1 calc R U . . .
O8 O 1.2232(11) 0.5192(8) 0.2255(7) 0.231(7) Uiso 1 1 d DG U . . .
C77 C 1.1166(13) 0.5144(7) 0.2552(8) 0.201(9) Uiso 1 1 d DG U . . .
H77A H 1.118333 0.474471 0.295516 0.241 Uiso 1 1 calc R U . . .
H77B H 1.079969 0.502612 0.219165 0.241 Uiso 1 1 calc R U . . .
C78 C 1.0598(9) 0.5933(9) 0.2797(8) 0.156(6) Uiso 1 1 d DG U . . .
H78A H 1.070374 0.595878 0.328672 0.187 Uiso 1 1 calc R U . . .
H78B H 0.983782 0.605305 0.276194 0.187 Uiso 1 1 calc R U . . .
C79 C 1.1156(12) 0.6470(6) 0.2259(8) 0.187(8) Uiso 1 1 d DG U . . .
H79A H 1.084851 0.659442 0.181036 0.224 Uiso 1 1 calc R U . . .
H79B H 1.111961 0.694305 0.245503 0.224 Uiso 1 1 calc R U . . .
C80 C 1.2306(10) 0.5979(10) 0.2159(8) 0.192(8) Uiso 1 1 d DG U . . .
H80A H 1.265397 0.610732 0.168180 0.230 Uiso 1 1 calc R U . . .
H80B H 1.271383 0.606600 0.251063 0.230 Uiso 1 1 calc R U . . .
O9 O 0.6611(18) 0.4050(11) 0.6089(10) 0.265(11) Uiso 0.651(9) 1 d DG U P A 1
C1A C 0.6988(16) 0.3952(10) 0.5347(12) 0.136(8) Uiso 0.651(9) 1 d DG U P A 1
H1AA H 0.678664 0.351720 0.521430 0.163 Uiso 0.651(9) 1 calc R U P A 1
H1AB H 0.776071 0.386247 0.526223 0.163 Uiso 0.651(9) 1 calc R U P A 1
C1B C 0.646(2) 0.4699(13) 0.4911(8) 0.182(12) Uiso 0.651(9) 1 d DG U P A 1
H1BA H 0.577494 0.467925 0.479495 0.218 Uiso 0.651(9) 1 calc R U P A 1
H1BB H 0.691741 0.480585 0.447062 0.218 Uiso 0.651(9) 1 calc R U P A 1
C1C C 0.635(2) 0.5295(9) 0.5433(13) 0.202(11) Uiso 0.651(9) 1 d DG U P A 1
H1CA H 0.700418 0.545529 0.541278 0.242 Uiso 0.651(9) 1 calc R U P A 1
H1CB H 0.577126 0.574455 0.533413 0.242 Uiso 0.651(9) 1 calc R U P A 1
C1D C 0.6082(18) 0.4842(13) 0.6158(10) 0.159(10) Uiso 0.651(9) 1 d DG U P A 1
H1DA H 0.633857 0.502230 0.653816 0.191 Uiso 0.651(9) 1 calc R U P A 1
H1DB H 0.531592 0.490249 0.627116 0.191 Uiso 0.651(9) 1 calc R U P A 1
O10 O 0.787(4) 0.453(3) 0.519(3) 0.265(11) Uiso 0.349(9) 1 d DG U P A -2
C1E C 0.777(4) 0.522(3) 0.550(3) 0.22(2) Uiso 0.349(9) 1 d DG U P A -2
H1EA H 0.749213 0.516108 0.600663 0.266 Uiso 0.349(9) 1 calc R U P A -2
H1EB H 0.729323 0.565042 0.525916 0.266 Uiso 0.349(9) 1 calc R U P A -2
C1F C 0.890(5) 0.535(3) 0.541(3) 0.24(2) Uiso 0.349(9) 1 d DG U P A -2
H1FA H 0.928088 0.509084 0.581262 0.293 Uiso 0.349(9) 1 calc R U P A -2
H1FB H 0.887862 0.589762 0.536475 0.293 Uiso 0.349(9) 1 calc R U P A -2
C1G C 0.940(3) 0.500(3) 0.471(3) 0.202(11) Uiso 0.349(9) 1 d DG U P A -2
H1GA H 0.921017 0.536044 0.429368 0.242 Uiso 0.349(9) 1 calc R U P A -2
H1GB H 1.017493 0.483938 0.468716 0.242 Uiso 0.349(9) 1 calc R U P A -2
C1H C 0.891(5) 0.431(3) 0.478(3) 0.32(3) Uiso 0.349(9) 1 d DG U P A -2
H1HA H 0.884097 0.419433 0.430873 0.386 Uiso 0.349(9) 1 calc R U P A -2
H1HB H 0.934565 0.386003 0.502651 0.386 Uiso 0.349(9) 1 calc R U P A -2

loop_
_atom_site_aniso_label
_atom_site_aniso_U_11
_atom_site_aniso_U_22
_atom_site_aniso_U_33
_atom_site_aniso_U_23
_atom_site_aniso_U_13
_atom_site_aniso_U_12
Dy1 0.02067(12) 0.02668(13) 0.01720(12) -0.00125(9) 0.00145(8) -0.00897(9)
Dy2 0.01794(12) 0.02674(13) 0.02258(13) 0.00137(9) 0.00197(9) -0.00675(9)
N1 0.022(2) 0.025(2) 0.020(2) 0.0014(16) -0.0014(16) -0.0057(17)
N2 0.018(2) 0.028(2) 0.027(2) 0.0027(17) -0.0008(17) -0.0056(17)
N3 0.020(2) 0.028(2) 0.025(2) 0.0025(17) -0.0014(17) -0.0084(17)
N4 0.017(2) 0.027(2) 0.024(2) 0.0000(17) -0.0013(16) -0.0052(17)
C1 0.035(3) 0.043(3) 0.030(3) -0.017(2) 0.013(2) -0.022(3)
C2 0.052(4) 0.030(3) 0.020(2) -0.004(2) -0.011(2) -0.015(3)
C3 0.028(3) 0.037(3) 0.029(3) -0.010(2) -0.003(2) -0.013(2)
C4 0.039(3) 0.032(3) 0.022(3) -0.004(2) 0.003(2) -0.018(2)
C5 0.032(3) 0.028(3) 0.036(3) -0.010(2) -0.009(2) -0.009(2)
C6 0.061(5) 0.078(5) 0.067(5) -0.044(4) 0.042(4) -0.047(4)
C6AA 0.044(4) 0.046(4) 0.031(3) -0.006(3) 0.008(3) -0.015(3)
C7 0.099(6) 0.053(4) 0.032(3) 0.009(3) -0.036(4) -0.031(4)
C8 0.032(3) 0.068(5) 0.063(5) -0.026(4) -0.012(3) -0.008(3)
C9 0.080(5) 0.050(4) 0.039(4) 0.001(3) 0.005(4) -0.037(4)
C10 0.050(4) 0.035(3) 0.082(6) -0.016(3) -0.032(4) 0.002(3)
C11 0.029(3) 0.035(3) 0.025(3) -0.011(2) 0.005(2) -0.012(2)
C12 0.027(3) 0.039(3) 0.024(3) -0.006(2) 0.005(2) -0.007(2)
C13 0.028(3) 0.040(3) 0.022(2) -0.006(2) 0.002(2) -0.014(2)
C14 0.029(3) 0.037(3) 0.018(2) -0.005(2) 0.004(2) -0.008(2)
C15 0.031(3) 0.041(3) 0.017(2) -0.010(2) 0.002(2) -0.013(2)
C16 0.049(4) 0.032(3) 0.044(4) -0.008(3) 0.002(3) -0.011(3)
C17 0.032(3) 0.052(4) 0.045(4) -0.005(3) -0.006(3) -0.001(3)
C18 0.036(3) 0.054(4) 0.035(3) -0.009(3) 0.010(3) -0.023(3)
C19 0.043(3) 0.037(3) 0.028(3) -0.001(2) -0.002(2) -0.005(3)
C20 0.031(3) 0.053(4) 0.029(3) -0.013(3) -0.002(2) -0.015(3)
C21 0.025(3) 0.029(3) 0.027(3) -0.007(2) 0.002(2) -0.003(2)
C22 0.020(2) 0.038(3) 0.028(3) -0.004(2) 0.004(2) -0.004(2)
C23 0.025(3) 0.036(3) 0.027(3) -0.004(2) 0.009(2) -0.010(2)
C24 0.033(3) 0.033(3) 0.022(3) 0.000(2) 0.002(2) -0.007(2)
C25 0.026(3) 0.033(3) 0.029(3) -0.005(2) 0.000(2) -0.007(2)
C26 0.047(4) 0.032(3) 0.049(4) -0.003(3) 0.006(3) -0.010(3)
C27 0.028(3) 0.056(4) 0.041(3) -0.007(3) -0.001(3) 0.004(3)
C28 0.040(3) 0.050(4) 0.043(4) -0.012(3) 0.018(3) -0.024(3)
C29 0.049(4) 0.045(4) 0.030(3) 0.007(3) 0.002(3) 0.000(3)
C30 0.030(3) 0.054(4) 0.044(4) -0.014(3) -0.008(3) -0.009(3)
C32 0.035(3) 0.034(3) 0.030(3) 0.000(2) -0.011(2) -0.013(2)
C33 0.022(3) 0.036(3) 0.036(3) -0.003(2) -0.004(2) -0.011(2)
C34 0.028(3) 0.026(3) 0.032(3) -0.004(2) 0.003(2) -0.012(2)
C35 0.024(3) 0.028(3) 0.031(3) -0.002(2) -0.003(2) -0.008(2)
C36 0.032(3) 0.029(3) 0.026(3) -0.007(2) 0.003(2) -0.011(2)
C37 0.056(4) 0.044(4) 0.035(3) 0.004(3) -0.019(3) -0.010(3)
C38 0.027(3) 0.059(4) 0.054(4) -0.008(3) -0.006(3) -0.014(3)
C39 0.051(4) 0.034(3) 0.039(3) 0.003(3) 0.006(3) -0.017(3)
C40 0.035(3) 0.035(3) 0.045(4) -0.001(3) -0.005(3) -0.006(3)
C41 0.019(2) 0.023(2) 0.023(2) -0.0024(19) 0.0003(19) -0.0058(19)
C42 0.027(3) 0.034(3) 0.027(3) 0.001(2) -0.002(2) -0.006(2)
C43 0.040(3) 0.033(3) 0.031(3) 0.006(2) -0.011(2) -0.007(2)
C44 0.027(3) 0.034(3) 0.043(3) 0.002(3) -0.009(2) 0.000(2)
C45 0.021(3) 0.036(3) 0.038(3) 0.006(2) -0.004(2) -0.008(2)
C46 0.020(2) 0.026(3) 0.027(3) 0.002(2) -0.002(2) -0.006(2)
C47 0.019(2) 0.024(2) 0.019(2) -0.0015(18) 0.0011(18) -0.0082(19)
C48 0.021(2) 0.024(2) 0.021(2) -0.0036(19) 0.0025(19) -0.0071(19)
C49 0.022(2) 0.027(3) 0.020(2) -0.0017(19) -0.0025(19) -0.007(2)
C50 0.028(3) 0.029(3) 0.029(3) 0.006(2) -0.004(2) -0.008(2)
C51 0.036(3) 0.024(3) 0.030(3) 0.001(2) -0.008(2) -0.003(2)
C52 0.024(3) 0.029(3) 0.037(3) -0.004(2) -0.011(2) -0.002(2)
C53 0.020(2) 0.029(3) 0.038(3) -0.003(2) -0.003(2) -0.007(2)
C54 0.019(2) 0.024(2) 0.022(2) -0.0030(19) -0.0012(19) -0.0036(19)
K1 0.0350(6) 0.0333(6) 0.0269(6) -0.0076(5) 0.0015(5) -0.0073(5)
O1 0.046(3) 0.039(2) 0.038(2) -0.0162(19) -0.0064(19) -0.0079(19)
O2 0.049(3) 0.031(2) 0.042(2) -0.0081(18) -0.006(2) -0.0098(19)
O3 0.042(2) 0.033(2) 0.035(2) -0.0060(17) -0.0037(18) -0.0137(18)
O4 0.038(2) 0.045(2) 0.038(2) -0.0097(19) -0.0023(18) -0.0092(19)
O5 0.041(3) 0.056(3) 0.035(2) -0.006(2) 0.0110(19) -0.005(2)
O6 0.057(3) 0.053(3) 0.030(2) -0.014(2) 0.004(2) -0.003(2)
N5 0.034(3) 0.038(3) 0.031(2) -0.008(2) -0.001(2) -0.005(2)
N6 0.053(3) 0.038(3) 0.037(3) -0.008(2) -0.010(2) -0.005(2)
C55 0.037(3) 0.045(4) 0.045(4) -0.010(3) -0.013(3) -0.009(3)
C56 0.051(4) 0.049(4) 0.044(4) -0.018(3) -0.010(3) -0.012(3)
C57 0.043(4) 0.043(4) 0.046(4) -0.020(3) -0.002(3) -0.012(3)
C58 0.052(4) 0.037(3) 0.056(4) -0.016(3) 0.000(3) -0.017(3)
C59 0.052(4) 0.032(3) 0.044(4) -0.004(3) -0.005(3) -0.002(3)
C60 0.048(4) 0.044(4) 0.052(4) -0.009(3) -0.016(3) 0.003(3)
C61 0.046(4) 0.037(3) 0.029(3) -0.001(2) -0.002(3) -0.005(3)
C62 0.054(4) 0.034(3) 0.034(3) 0.000(2) -0.003(3) -0.009(3)
C63 0.055(4) 0.041(4) 0.041(3) -0.007(3) -0.003(3) -0.024(3)
C64 0.041(3) 0.055(4) 0.040(3) -0.012(3) 0.002(3) -0.025(3)
C65 0.038(3) 0.046(4) 0.061(4) -0.019(3) -0.006(3) -0.005(3)
C66 0.054(4) 0.048(4) 0.052(4) -0.011(3) -0.020(3) -0.003(3)
C67 0.038(3) 0.044(4) 0.047(4) -0.010(3) -0.001(3) 0.003(3)
C68 0.036(3) 0.055(4) 0.047(4) -0.011(3) 0.008(3) -0.006(3)
C69 0.052(4) 0.067(5) 0.038(4) -0.004(3) 0.023(3) -0.001(4)
C70 0.074(5) 0.058(4) 0.028(3) -0.015(3) 0.013(3) 0.003(4)
C71 0.077(5) 0.058(4) 0.028(3) -0.012(3) -0.010(3) -0.009(4)
C72 0.072(5) 0.054(4) 0.036(4) -0.003(3) -0.016(3) -0.005(4)

loop_
_atom_type_symbol
_atom_type_description
_atom_type_scat_dispersion_real
_atom_type_scat_dispersion_imag
_atom_type_scat_source
C C 0.0033 0.0016 'International Tables Vol C Tables 4.2.6.8 and 6.1.1.4'
H H 0.0000 0.0000 'International Tables Vol C Tables 4.2.6.8 and 6.1.1.4'
Dy Dy -0.1892 4.4098 'International Tables Vol C Tables 4.2.6.8 and 6.1.1.4'
K K 0.2009 0.2494 'International Tables Vol C Tables 4.2.6.8 and 6.1.1.4'
N N 0.0061 0.0033 'International Tables Vol C Tables 4.2.6.8 and 6.1.1.4'
O O 0.0106 0.0060 'International Tables Vol C Tables 4.2.6.8 and 6.1.1.4'

loop_
_geom_angle_atom_site_label_1
_geom_angle_atom_site_label_2
_geom_angle_atom_site_label_3
_geom_angle
_geom_angle_site_symmetry_1
_geom_angle_site_symmetry_3
_geom_angle_publ_flag
N1 Dy1 N4 75.40(14) . . ?
N1 Dy1 C1 82.49(16) . . ?
N1 Dy1 C2 110.03(17) . . ?
N1 Dy1 C3 132.30(16) . . ?
N1 Dy1 C4 114.14(16) . . ?
N1 Dy1 C5 85.32(16) . . ?
N1 Dy1 C11 98.50(16) . . ?
N1 Dy1 C12 128.24(16) . . ?
N1 Dy1 C13 127.61(15) . . ?
N1 Dy1 C14 97.27(16) . . ?
N1 Dy1 C15 80.81(16) . . ?
N4 Dy1 C1 88.60(17) . . ?
N4 Dy1 C2 82.51(16) . . ?
N4 Dy1 C3 107.80(16) . . ?
N4 Dy1 C4 132.70(15) . . ?
N4 Dy1 C5 119.09(16) . . ?
N4 Dy1 C11 82.74(16) . . ?
N4 Dy1 C12 96.53(16) . . ?
N4 Dy1 C13 127.00(16) . . ?
N4 Dy1 C14 131.86(16) . . ?
N4 Dy1 C15 102.19(16) . . ?
C1 Dy1 C3 50.71(17) . . ?
C1 Dy1 C4 50.33(16) . . ?
C1 Dy1 C5 31.14(18) . . ?
C1 Dy1 C11 170.70(19) . . ?
C1 Dy1 C12 149.17(18) . . ?
C1 Dy1 C13 135.48(17) . . ?
C2 Dy1 C1 30.92(19) . . ?
C2 Dy1 C3 30.50(17) . . ?
C2 Dy1 C4 50.29(16) . . ?
C2 Dy1 C5 51.05(17) . . ?
C2 Dy1 C11 143.19(18) . . ?
C2 Dy1 C12 119.59(18) . . ?
C2 Dy1 C13 118.76(18) . . ?
C3 Dy1 C4 30.49(17) . . ?
C3 Dy1 C11 129.19(17) . . ?
C3 Dy1 C12 99.15(17) . . ?
C3 Dy1 C13 89.49(16) . . ?
C5 Dy1 C3 50.61(17) . . ?
C5 Dy1 C4 30.10(17) . . ?
C5 Dy1 C11 157.96(17) . . ?
C5 Dy1 C12 137.60(17) . . ?
C5 Dy1 C13 110.64(18) . . ?
C11 Dy1 C4 135.63(16) . . ?
C11 Dy1 C12 30.33(17) . . ?
C12 Dy1 C4 108.42(17) . . ?
C13 Dy1 C4 85.44(16) . . ?
C13 Dy1 C11 50.33(16) . . ?
C13 Dy1 C12 30.51(17) . . ?
C14 Dy1 C1 138.41(18) . . ?
C14 Dy1 C2 141.45(18) . . ?
C14 Dy1 C3 111.25(17) . . ?
C14 Dy1 C4 94.18(16) . . ?
C14 Dy1 C5 107.28(18) . . ?
C14 Dy1 C11 50.79(17) . . ?
C14 Dy1 C12 50.76(17) . . ?
C14 Dy1 C13 30.78(17) . . ?
C14 Dy1 C15 30.86(17) . . ?
C15 Dy1 C1 157.08(19) . . ?
C15 Dy1 C2 169.07(18) . . ?
C15 Dy1 C3 139.69(16) . . ?
C15 Dy1 C4 124.79(16) . . ?
C15 Dy1 C5 131.19(17) . . ?
C15 Dy1 C11 30.62(17) . . ?
C15 Dy1 C12 50.46(17) . . ?
C15 Dy1 C13 50.58(16) . . ?
N2 Dy2 N3 75.62(14) . . ?
N2 Dy2 C21 82.38(16) . . ?
N2 Dy2 C22 97.89(16) . . ?
N2 Dy2 C23 128.22(16) . . ?
N2 Dy2 C24 130.35(16) . . ?
N2 Dy2 C25 100.18(16) . . ?
N2 Dy2 C32 83.00(16) . . ?
N2 Dy2 C33 109.55(16) . . ?
N2 Dy2 C34 133.07(16) . . ?
N2 Dy2 C35 116.47(16) . . ?
N2 Dy2 C36 86.85(16) . . ?
N3 Dy2 C21 99.91(16) . . ?
N3 Dy2 C22 129.32(16) . . ?
N3 Dy2 C23 126.27(16) . . ?
N3 Dy2 C24 95.59(16) . . ?
N3 Dy2 C25 80.88(16) . . ?
N3 Dy2 C32 113.33(17) . . ?
N3 Dy2 C33 133.53(16) . . ?
N3 Dy2 C34 113.23(16) . . ?
N3 Dy2 C35 85.02(15) . . ?
N3 Dy2 C36 85.20(16) . . ?
C21 Dy2 C33 126.49(17) . . ?
C22 Dy2 C21 30.50(16) . . ?
C22 Dy2 C25 50.31(17) . . ?
C22 Dy2 C32 115.61(18) . . ?
C22 Dy2 C33 96.44(17) . . ?
C22 Dy2 C34 107.35(17) . . ?
C23 Dy2 C21 50.52(17) . . ?
C23 Dy2 C22 30.50(17) . . ?
C23 Dy2 C25 50.74(17) . . ?
C23 Dy2 C32 116.62(18) . . ?
C23 Dy2 C33 87.89(17) . . ?
C23 Dy2 C34 85.27(17) . . ?
C24 Dy2 C21 50.53(17) . . ?
C24 Dy2 C22 50.54(17) . . ?
C24 Dy2 C23 30.81(17) . . ?
C24 Dy2 C25 30.86(17) . . ?
C24 Dy2 C32 141.56(18) . . ?
C24 Dy2 C33 111.07(17) . . ?
C24 Dy2 C34 95.68(17) . . ?
C25 Dy2 C21 30.27(16) . . ?
C25 Dy2 C33 138.56(17) . . ?
C32 Dy2 C21 138.78(17) . . ?
C32 Dy2 C25 165.74(18) . . ?
C32 Dy2 C33 30.51(17) . . ?
C34 Dy2 C21 135.41(16) . . ?
C34 Dy2 C25 126.44(17) . . ?
C34 Dy2 C32 50.58(17) . . ?
C34 Dy2 C33 30.46(17) . . ?
C35 Dy2 C21 161.13(17) . . ?
C35 Dy2 C22 137.65(17) . . ?
C35 Dy2 C23 112.11(17) . . ?
C35 Dy2 C24 111.10(17) . . ?
C35 Dy2 C25 135.80(17) . . ?
C35 Dy2 C32 50.85(17) . . ?
C35 Dy2 C33 50.49(16) . . ?
C35 Dy2 C34 30.59(16) . . ?
C35 Dy2 C36 30.87(16) . . ?
C36 Dy2 C21 166.49(17) . . ?
C36 Dy2 C22 145.32(17) . . ?
C36 Dy2 C23 134.95(17) . . ?
C36 Dy2 C24 141.91(17) . . ?
C36 Dy2 C25 162.26(17) . . ?
C36 Dy2 C32 30.59(17) . . ?
C36 Dy2 C33 50.32(17) . . ?
C36 Dy2 C34 50.54(16) . . ?
C41 N1 Dy1 146.8(3) . . ?
C41 N1 C47 103.4(4) . . ?
C47 N1 Dy1 109.4(3) . . ?
C46 N2 Dy2 145.9(3) . . ?
C47 N2 Dy2 109.4(3) . . ?
C47 N2 C46 103.6(4) . . ?
C48 N3 Dy2 108.4(3) . . ?
C48 N3 C49 103.8(4) . . ?
C49 N3 Dy2 147.3(3) . . ?
C48 N4 Dy1 109.3(3) . . ?
C54 N4 Dy1 146.7(3) . . ?
C54 N4 C48 103.8(4) . . ?
C2 C1 Dy1 74.5(3) . . ?
C2 C1 C5 107.5(5) . . ?
C2 C1 C6 126.4(7) . . ?
C5 C1 Dy1 75.0(3) . . ?
C5 C1 C6 126.0(7) . . ?
C6 C1 Dy1 119.4(4) . . ?
C1 C2 Dy1 74.6(3) . . ?
C1 C2 C7 125.6(6) . . ?
C3 C2 Dy1 75.7(3) . . ?
C3 C2 C1 108.3(5) . . ?
C3 C2 C7 125.8(6) . . ?
C7 C2 Dy1 121.2(4) . . ?
C2 C3 Dy1 73.8(3) . . ?
C2 C3 C4 107.7(5) . . ?
C2 C3 C8 125.0(6) . . ?
C4 C3 Dy1 75.5(3) . . ?
C4 C3 C8 126.7(6) . . ?
C8 C3 Dy1 123.6(4) . . ?
C3 C4 Dy1 74.0(3) . . ?
C3 C4 C9 126.3(6) . . ?
C5 C4 Dy1 73.8(3) . . ?
C5 C4 C3 109.0(5) . . ?
C5 C4 C9 123.5(6) . . ?
C9 C4 Dy1 128.2(4) . . ?
C1 C5 Dy1 73.9(3) . . ?
C1 C5 C10 126.7(6) . . ?
C4 C5 Dy1 76.1(3) . . ?
C4 C5 C1 107.5(5) . . ?
C4 C5 C10 125.5(6) . . ?
C10 C5 Dy1 120.4(4) . . ?
C1 C6 H6A 109.5 . . ?
C1 C6 H6B 109.5 . . ?
C1 C6 H6C 109.5 . . ?
H6A C6 H6B 109.5 . . ?
H6A C6 H6C 109.5 . . ?
H6B C6 H6C 109.5 . . ?
H6AA C6AA H6AB 109.5 . . ?
H6AA C6AA H6AC 109.5 . . ?
H6AB C6AA H6AC 109.5 . . ?
C36 C6AA H6AA 109.5 . . ?
C36 C6AA H6AB 109.5 . . ?
C36 C6AA H6AC 109.5 . . ?
C2 C7 H7A 109.5 . . ?
C2 C7 H7B 109.5 . . ?
C2 C7 H7C 109.5 . . ?
H7A C7 H7B 109.5 . . ?
H7A C7 H7C 109.5 . . ?
H7B C7 H7C 109.5 . . ?
C3 C8 H8A 109.5 . . ?
C3 C8 H8B 109.5 . . ?
C3 C8 H8C 109.5 . . ?
H8A C8 H8B 109.5 . . ?
H8A C8 H8C 109.5 . . ?
H8B C8 H8C 109.5 . . ?
C4 C9 H9A 109.5 . . ?
C4 C9 H9B 109.5 . . ?
C4 C9 H9C 109.5 . . ?
H9A C9 H9B 109.5 . . ?
H9A C9 H9C 109.5 . . ?
H9B C9 H9C 109.5 . . ?
C5 C10 H10A 109.5 . . ?
C5 C10 H10B 109.5 . . ?
C5 C10 H10C 109.5 . . ?
H10A C10 H10B 109.5 . . ?
H10A C10 H10C 109.5 . . ?
H10B C10 H10C 109.5 . . ?
C12 C11 Dy1 75.2(3) . . ?
C12 C11 C15 108.0(5) . . ?
C12 C11 C16 124.8(5) . . ?
C15 C11 Dy1 73.4(3) . . ?
C15 C11 C16 127.0(5) . . ?
C16 C11 Dy1 121.5(4) . . ?
C11 C12 Dy1 74.5(3) . . ?
C11 C12 C13 108.0(5) . . ?
C11 C12 C17 126.0(6) . . ?
C13 C12 Dy1 74.4(3) . . ?
C13 C12 C17 125.7(5) . . ?
C17 C12 Dy1 122.3(4) . . ?
C12 C13 Dy1 75.1(3) . . ?
C12 C13 C18 124.7(5) . . ?
C14 C13 Dy1 72.7(3) . . ?
C14 C13 C12 107.8(5) . . ?
C14 C13 C18 126.2(5) . . ?
C18 C13 Dy1 128.0(4) . . ?
C13 C14 Dy1 76.5(3) . . ?
C13 C14 C19 125.1(5) . . ?
C15 C14 Dy1 75.2(3) . . ?
C15 C14 C13 107.9(5) . . ?
C15 C14 C19 126.8(5) . . ?
C19 C14 Dy1 118.2(4) . . ?
C11 C15 Dy1 76.0(3) . . ?
C11 C15 C20 125.9(5) . . ?
C14 C15 Dy1 74.0(3) . . ?
C14 C15 C11 108.3(5) . . ?
C14 C15 C20 125.7(5) . . ?
C20 C15 Dy1 120.2(3) . . ?
C11 C16 H16A 109.5 . . ?
C11 C16 H16B 109.5 . . ?
C11 C16 H16C 109.5 . . ?
H16A C16 H16B 109.5 . . ?
H16A C16 H16C 109.5 . . ?
H16B C16 H16C 109.5 . . ?
C12 C17 H17A 109.5 . . ?
C12 C17 H17B 109.5 . . ?
C12 C17 H17C 109.5 . . ?
H17A C17 H17B 109.5 . . ?
H17A C17 H17C 109.5 . . ?
H17B C17 H17C 109.5 . . ?
C13 C18 H18A 109.5 . . ?
C13 C18 H18B 109.5 . . ?
C13 C18 H18C 109.5 . . ?
H18A C18 H18B 109.5 . . ?
H18A C18 H18C 109.5 . . ?
H18B C18 H18C 109.5 . . ?
C14 C19 H19A 109.5 . . ?
C14 C19 H19B 109.5 . . ?
C14 C19 H19C 109.5 . . ?
H19A C19 H19B 109.5 . . ?
H19A C19 H19C 109.5 . . ?
H19B C19 H19C 109.5 . . ?
C15 C20 H20A 109.5 . . ?
C15 C20 H20B 109.5 . . ?
C15 C20 H20C 109.5 . . ?
H20A C20 H20B 109.5 . . ?
H20A C20 H20C 109.5 . . ?
H20B C20 H20C 109.5 . . ?
C22 C21 Dy2 73.8(3) . . ?
C22 C21 C26 125.4(5) . . ?
C25 C21 Dy2 74.4(3) . . ?
C25 C21 C22 107.9(5) . . ?
C25 C21 C26 126.4(5) . . ?
C26 C21 Dy2 122.7(4) . . ?
C21 C22 Dy2 75.7(3) . . ?
C21 C22 C27 125.2(5) . . ?
C23 C22 Dy2 74.7(3) . . ?
C23 C22 C21 108.7(5) . . ?
C23 C22 C27 125.8(5) . . ?
C27 C22 Dy2 121.3(4) . . ?
C22 C23 Dy2 74.8(3) . . ?
C22 C23 C24 107.5(5) . . ?
C22 C23 C28 125.3(5) . . ?
C24 C23 Dy2 73.9(3) . . ?
C24 C23 C28 125.6(5) . . ?
C28 C23 Dy2 128.4(4) . . ?
C23 C24 Dy2 75.3(3) . . ?
C23 C24 C25 108.1(5) . . ?
C23 C24 C29 127.1(5) . . ?
C25 C24 Dy2 75.8(3) . . ?
C25 C24 C29 124.7(6) . . ?
C29 C24 Dy2 118.1(4) . . ?
C21 C25 Dy2 75.3(3) . . ?
C21 C25 C24 107.8(5) . . ?
C21 C25 C30 126.8(5) . . ?
C24 C25 Dy2 73.4(3) . . ?
C24 C25 C30 125.0(5) . . ?
C30 C25 Dy2 122.1(4) . . ?
C21 C26 H26A 109.5 . . ?
C21 C26 H26B 109.5 . . ?
C21 C26 H26C 109.5 . . ?
H26A C26 H26B 109.5 . . ?
H26A C26 H26C 109.5 . . ?
H26B C26 H26C 109.5 . . ?
C22 C27 H27A 109.5 . . ?
C22 C27 H27B 109.5 . . ?
C22 C27 H27C 109.5 . . ?
H27A C27 H27B 109.5 . . ?
H27A C27 H27C 109.5 . . ?
H27B C27 H27C 109.5 . . ?
C23 C28 H28A 109.5 . . ?
C23 C28 H28B 109.5 . . ?
C23 C28 H28C 109.5 . . ?
H28A C28 H28B 109.5 . . ?
H28A C28 H28C 109.5 . . ?
H28B C28 H28C 109.5 . . ?
C24 C29 H29A 109.5 . . ?
C24 C29 H29B 109.5 . . ?
C24 C29 H29C 109.5 . . ?
H29A C29 H29B 109.5 . . ?
H29A C29 H29C 109.5 . . ?
H29B C29 H29C 109.5 . . ?
C25 C30 H30A 109.5 . . ?
C25 C30 H30B 109.5 . . ?
C25 C30 H30C 109.5 . . ?
H30A C30 H30B 109.5 . . ?
H30A C30 H30C 109.5 . . ?
H30B C30 H30C 109.5 . . ?
C33 C32 Dy2 75.7(3) . . ?
C33 C32 C37 126.1(6) . . ?
C36 C32 Dy2 73.6(3) . . ?
C36 C32 C33 107.5(5) . . ?
C36 C32 C37 125.8(6) . . ?
C37 C32 Dy2 123.1(4) . . ?
C32 C33 Dy2 73.8(3) . . ?
C32 C33 C38 124.5(5) . . ?
C34 C33 Dy2 73.7(3) . . ?
C34 C33 C32 107.9(5) . . ?
C34 C33 C38 127.0(5) . . ?
C38 C33 Dy2 125.0(4) . . ?
C33 C34 Dy2 75.8(3) . . ?
C33 C34 C39 127.0(5) . . ?
C35 C34 Dy2 73.4(3) . . ?
C35 C34 C33 108.1(5) . . ?
C35 C34 C39 123.8(5) . . ?
C39 C34 Dy2 126.1(4) . . ?
C34 C35 Dy2 76.0(3) . . ?
C34 C35 C36 107.9(5) . . ?
C34 C35 C40 126.7(5) . . ?
C36 C35 Dy2 74.8(3) . . ?
C36 C35 C40 125.2(5) . . ?
C40 C35 Dy2 119.8(4) . . ?
C6AA C36 Dy2 118.2(4) . . ?
C32 C36 Dy2 75.8(3) . . ?
C32 C36 C6AA 125.5(5) . . ?
C32 C36 C35 108.6(5) . . ?
C35 C36 Dy2 74.3(3) . . ?
C35 C36 C6AA 125.9(5) . . ?
C32 C37 H37A 109.5 . . ?
C32 C37 H37B 109.5 . . ?
C32 C37 H37C 109.5 . . ?
H37A C37 H37B 109.5 . . ?
H37A C37 H37C 109.5 . . ?
H37B C37 H37C 109.5 . . ?
C33 C38 H38A 109.5 . . ?
C33 C38 H38B 109.5 . . ?
C33 C38 H38C 109.5 . . ?
H38A C38 H38B 109.5 . . ?
H38A C38 H38C 109.5 . . ?
H38B C38 H38C 109.5 . . ?
C34 C39 H39A 109.5 . . ?
C34 C39 H39B 109.5 . . ?
C34 C39 H39C 109.5 . . ?
H39A C39 H39B 109.5 . . ?
H39A C39 H39C 109.5 . . ?
H39B C39 H39C 109.5 . . ?
C35 C40 H40A 109.5 . . ?
C35 C40 H40B 109.5 . . ?
C35 C40 H40C 109.5 . . ?
H40A C40 H40B 109.5 . . ?
H40A C40 H40C 109.5 . . ?
H40B C40 H40C 109.5 . . ?
N1 C41 C42 130.7(5) . . ?
N1 C41 C46 109.5(4) . . ?
C42 C41 C46 119.7(5) . . ?
C41 C42 H42 120.7 . . ?
C43 C42 C41 118.6(5) . . ?
C43 C42 H42 120.7 . . ?
C42 C43 H43 119.0 . . ?
C42 C43 C44 121.9(5) . . ?
C44 C43 H43 119.0 . . ?
C43 C44 H44 119.7 . . ?
C43 C44 C45 120.5(5) . . ?
C45 C44 H44 119.7 . . ?
C44 C45 H45 120.8 . . ?
C46 C45 C44 118.5(5) . . ?
C46 C45 H45 120.8 . . ?
N2 C46 C41 108.7(4) . . ?
N2 C46 C45 130.6(5) . . ?
C45 C46 C41 120.7(5) . . ?
N1 C47 C48 122.7(4) . . ?
N2 C47 N1 114.8(4) . . ?
N2 C47 C48 122.5(4) . . ?
N3 C48 N4 114.1(4) . . ?
N3 C48 C47 123.4(4) . . ?
N4 C48 C47 122.4(4) . . ?
N3 C49 C50 130.8(5) . . ?
N3 C49 C54 108.8(4) . . ?
C50 C49 C54 120.4(5) . . ?
C49 C50 H50 120.8 . . ?
C49 C50 C51 118.4(5) . . ?
C51 C50 H50 120.8 . . ?
C50 C51 H51 119.5 . . ?
C52 C51 C50 120.9(5) . . ?
C52 C51 H51 119.5 . . ?
C51 C52 H52 119.3 . . ?
C51 C52 C53 121.4(5) . . ?
C53 C52 H52 119.3 . . ?
C52 C53 H53 120.7 . . ?
C52 C53 C54 118.7(5) . . ?
C54 C53 H53 120.7 . . ?
N4 C54 C49 109.4(4) . . ?
N4 C54 C53 130.4(5) . . ?
C53 C54 C49 120.2(5) . . ?
O1 K1 O2 60.27(13) . . ?
O1 K1 O3 97.67(13) . . ?
O1 K1 O4 136.03(13) . . ?
O1 K1 O5 95.68(14) . . ?
O1 K1 N5 59.53(13) . . ?
O1 K1 N6 120.32(14) . . ?
O2 K1 O4 99.77(13) . . ?
O2 K1 N5 119.65(13) . . ?
O2 K1 N6 60.28(14) . . ?
O3 K1 O2 125.62(13) . . ?
O3 K1 O4 60.58(13) . . ?
O3 K1 N5 60.21(13) . . ?
O3 K1 N6 120.66(15) . . ?
O4 K1 N5 120.37(14) . . ?
O4 K1 N6 60.45(15) . . ?
O5 K1 O2 131.79(14) . . ?
O5 K1 O3 96.68(13) . . ?
O5 K1 O4 122.79(14) . . ?
O5 K1 N5 59.10(13) . . ?
O5 K1 N6 120.16(15) . . ?
O6 K1 O1 123.47(15) . . ?
O6 K1 O2 96.32(14) . . ?
O6 K1 O3 133.05(14) . . ?
O6 K1 O4 95.67(14) . . ?
O6 K1 O5 60.88(14) . . ?
O6 K1 N5 119.76(14) . . ?
O6 K1 N6 59.45(15) . . ?
N6 K1 N5 179.06(16) . . ?
C56 O1 K1 116.7(4) . . ?
C57 O1 K1 115.7(4) . . ?
C57 O1 C56 111.9(5) . . ?
C58 O2 K1 113.6(4) . . ?
C58 O2 C59 111.4(5) . . ?
C59 O2 K1 115.6(3) . . ?
C62 O3 K1 115.2(3) . . ?
C62 O3 C63 110.8(5) . . ?
C63 O3 K1 113.5(3) . . ?
C64 O4 K1 113.8(3) . . ?
C65 O4 K1 113.3(4) . . ?
C65 O4 C64 111.9(5) . . ?
C68 O5 K1 118.2(4) . . ?
C69 O5 K1 113.4(4) . . ?
C69 O5 C68 112.3(5) . . ?
C70 O6 K1 112.3(4) . . ?
C70 O6 C71 110.9(5) . . ?
C71 O6 K1 117.5(4) . . ?
C55 N5 K1 109.2(4) . . ?
C55 N5 C67 110.0(5) . . ?
C61 N5 K1 107.0(4) . . ?
C61 N5 C55 110.6(5) . . ?
C61 N5 C67 110.3(5) . . ?
C67 N5 K1 109.7(4) . . ?
C60 N6 K1 108.3(4) . . ?
C60 N6 C72 109.9(6) . . ?
C66 N6 K1 108.6(4) . . ?
C66 N6 C60 111.0(6) . . ?
C66 N6 C72 109.7(6) . . ?
C72 N6 K1 109.5(4) . . ?
N5 C55 H55A 108.9 . . ?
N5 C55 H55B 108.9 . . ?
N5 C55 C56 113.5(5) . . ?
H55A C55 H55B 107.7 . . ?
C56 C55 H55A 108.9 . . ?
C56 C55 H55B 108.9 . . ?
O1 C56 C55 109.0(5) . . ?
O1 C56 H56A 109.9 . . ?
O1 C56 H56B 109.9 . . ?
C55 C56 H56A 109.9 . . ?
C55 C56 H56B 109.9 . . ?
H56A C56 H56B 108.3 . . ?
O1 C57 H57A 109.8 . . ?
O1 C57 H57B 109.8 . . ?
O1 C57 C58 109.3(5) . . ?
H57A C57 H57B 108.3 . . ?
C58 C57 H57A 109.8 . . ?
C58 C57 H57B 109.8 . . ?
O2 C58 C57 109.0(5) . . ?
O2 C58 H58A 109.9 . . ?
O2 C58 H58B 109.9 . . ?
C57 C58 H58A 109.9 . . ?
C57 C58 H58B 109.9 . . ?
H58A C58 H58B 108.3 . . ?
O2 C59 H59A 109.9 . . ?
O2 C59 H59B 109.9 . . ?
O2 C59 C60 109.1(5) . . ?
H59A C59 H59B 108.3 . . ?
C60 C59 H59A 109.9 . . ?
C60 C59 H59B 109.9 . . ?
N6 C60 C59 113.9(6) . . ?
N6 C60 H60A 108.8 . . ?
N6 C60 H60B 108.8 . . ?
C59 C60 H60A 108.8 . . ?
C59 C60 H60B 108.8 . . ?
H60A C60 H60B 107.7 . . ?
N5 C61 H61A 108.7 . . ?
N5 C61 H61B 108.7 . . ?
N5 C61 C62 114.4(5) . . ?
H61A C61 H61B 107.6 . . ?
C62 C61 H61A 108.7 . . ?
C62 C61 H61B 108.7 . . ?
O3 C62 C61 108.6(5) . . ?
O3 C62 H62A 110.0 . . ?
O3 C62 H62B 110.0 . . ?
C61 C62 H62A 110.0 . . ?
C61 C62 H62B 110.0 . . ?
H62A C62 H62B 108.3 . . ?
O3 C63 H63A 109.9 . . ?
O3 C63 H63B 109.9 . . ?
O3 C63 C64 109.0(5) . . ?
H63A C63 H63B 108.3 . . ?
C64 C63 H63A 109.9 . . ?
C64 C63 H63B 109.9 . . ?
O4 C64 C63 109.0(5) . . ?
O4 C64 H64A 109.9 . . ?
O4 C64 H64B 109.9 . . ?
C63 C64 H64A 109.9 . . ?
C63 C64 H64B 109.9 . . ?
H64A C64 H64B 108.3 . . ?
O4 C65 H65A 109.7 . . ?
O4 C65 H65B 109.7 . . ?
O4 C65 C66 109.6(6) . . ?
H65A C65 H65B 108.2 . . ?
C66 C65 H65A 109.7 . . ?
C66 C65 H65B 109.7 . . ?
N6 C66 C65 113.3(6) . . ?
N6 C66 H66A 108.9 . . ?
N6 C66 H66B 108.9 . . ?
C65 C66 H66A 108.9 . . ?
C65 C66 H66B 108.9 . . ?
H66A C66 H66B 107.7 . . ?
N5 C67 H67A 108.9 . . ?
N5 C67 H67B 108.9 . . ?
N5 C67 C68 113.4(5) . . ?
H67A C67 H67B 107.7 . . ?
C68 C67 H67A 108.9 . . ?
C68 C67 H67B 108.9 . . ?
O5 C68 C67 108.3(6) . . ?
O5 C68 H68A 110.0 . . ?
O5 C68 H68B 110.0 . . ?
C67 C68 H68A 110.0 . . ?
C67 C68 H68B 110.0 . . ?
H68A C68 H68B 108.4 . . ?
O5 C69 H69A 109.9 . . ?
O5 C69 H69B 109.9 . . ?
O5 C69 C70 108.9(6) . . ?
H69A C69 H69B 108.3 . . ?
C70 C69 H69A 109.9 . . ?
C70 C69 H69B 109.9 . . ?
O6 C70 C69 109.3(6) . . ?
O6 C70 H70A 109.8 . . ?
O6 C70 H70B 109.8 . . ?
C69 C70 H70A 109.8 . . ?
C69 C70 H70B 109.8 . . ?
H70A C70 H70B 108.3 . . ?
O6 C71 H71A 110.1 . . ?
O6 C71 H71B 110.1 . . ?
O6 C71 C72 108.0(6) . . ?
H71A C71 H71B 108.4 . . ?
C72 C71 H71A 110.1 . . ?
C72 C71 H71B 110.1 . . ?
N6 C72 C71 113.1(6) . . ?
N6 C72 H72A 109.0 . . ?
N6 C72 H72B 109.0 . . ?
C71 C72 H72A 109.0 . . ?
C71 C72 H72B 109.0 . . ?
H72A C72 H72B 107.8 . . ?
C76 O7 C73 102.8(15) . . ?
O7 C73 H73A 110.3 . . ?
O7 C73 H73B 110.3 . . ?
H73A C73 H73B 108.5 . . ?
C74 C73 O7 107.2(15) . . ?
C74 C73 H73A 110.3 . . ?
C74 C73 H73B 110.3 . . ?
C73 C74 H74A 110.8 . . ?
C73 C74 H74B 110.8 . . ?
H74A C74 H74B 108.9 . . ?
C75 C74 C73 105(2) . . ?
C75 C74 H74A 110.8 . . ?
C75 C74 H74B 110.8 . . ?
C74 C75 H75A 110.1 . . ?
C74 C75 H75B 110.1 . . ?
C74 C75 C76 108(2) . . ?
H75A C75 H75B 108.4 . . ?
C76 C75 H75A 110.1 . . ?
C76 C75 H75B 110.1 . . ?
O7 C76 C75 110(2) . . ?
O7 C76 H76A 109.7 . . ?
O7 C76 H76B 109.7 . . ?
C75 C76 H76A 109.7 . . ?
C75 C76 H76B 109.7 . . ?
H76A C76 H76B 108.2 . . ?
C77 O8 C80 110.1 . . ?
O8 C77 H77A 110.5 . . ?
O8 C77 H77B 110.5 . . ?
O8 C77 C78 106.3 . . ?
H77A C77 H77B 108.7 . . ?
C78 C77 H77A 110.5 . . ?
C78 C77 H77B 110.5 . . ?
C77 C78 H78A 111.4 . . ?
C77 C78 H78B 111.4 . . ?
C77 C78 C79 101.8 . . ?
H78A C78 H78B 109.3 . . ?
C79 C78 H78A 111.4 . . ?
C79 C78 H78B 111.4 . . ?
C78 C79 H79A 111.4 . . ?
C78 C79 H79B 111.4 . . ?
H79A C79 H79B 109.3 . . ?
C80 C79 C78 101.8 . . ?
C80 C79 H79A 111.4 . . ?
C80 C79 H79B 111.4 . . ?
O8 C80 C79 106.3 . . ?
O8 C80 H80A 110.5 . . ?
O8 C80 H80B 110.5 . . ?
C79 C80 H80A 110.5 . . ?
C79 C80 H80B 110.5 . . ?
H80A C80 H80B 108.7 . . ?
C1D O9 C1A 110.1 . . ?
O9 C1A H1AA 110.5 . . ?
O9 C1A H1AB 110.5 . . ?
O9 C1A C1B 106.2 . . ?
H1AA C1A H1AB 108.7 . . ?
C1B C1A H1AA 110.5 . . ?
C1B C1A H1AB 110.5 . . ?
C1A C1B H1BA 111.4 . . ?
C1A C1B H1BB 111.4 . . ?
C1A C1B C1C 101.8 . . ?
H1BA C1B H1BB 109.3 . . ?
C1C C1B H1BA 111.4 . . ?
C1C C1B H1BB 111.4 . . ?
C1B C1C H1CA 111.4 . . ?
C1B C1C H1CB 111.4 . . ?
H1CA C1C H1CB 109.3 . . ?
C1D C1C C1B 101.7 . . ?
C1D C1C H1CA 111.4 . . ?
C1D C1C H1CB 111.4 . . ?
O9 C1D C1C 106.3 . . ?
O9 C1D H1DA 110.5 . . ?
O9 C1D H1DB 110.5 . . ?
C1C C1D H1DA 110.5 . . ?
C1C C1D H1DB 110.5 . . ?
H1DA C1D H1DB 108.7 . . ?
C1E O10 C1H 110.1 . . ?
O10 C1E H1EA 110.5 . . ?
O10 C1E H1EB 110.5 . . ?
O10 C1E C1F 106.3 . . ?
H1EA C1E H1EB 108.7 . . ?
C1F C1E H1EA 110.5 . . ?
C1F C1E H1EB 110.5 . . ?
C1E C1F H1FA 111.4 . . ?
C1E C1F H1FB 111.4 . . ?
C1E C1F C1G 101.8 . . ?
H1FA C1F H1FB 109.3 . . ?
C1G C1F H1FA 111.4 . . ?
C1G C1F H1FB 111.4 . . ?
C1F C1G H1GA 111.4 . . ?
C1F C1G H1GB 111.4 . . ?
H1GA C1G H1GB 109.3 . . ?
C1H C1G C1F 101.7 . . ?
C1H C1G H1GA 111.4 . . ?
C1H C1G H1GB 111.4 . . ?
O10 C1H C1G 106.3 . . ?
O10 C1H H1HA 110.5 . . ?
O10 C1H H1HB 110.5 . . ?
C1G C1H H1HA 110.5 . . ?
C1G C1H H1HB 110.5 . . ?
H1HA C1H H1HB 108.7 . . ?

loop_
_geom_bond_atom_site_label_1
_geom_bond_atom_site_label_2
_geom_bond_distance
_geom_bond_site_symmetry_2
_geom_bond_publ_flag
Dy1 N1 2.365(4) . ?
Dy1 N4 2.372(4) . ?
Dy1 C1 2.667(5) . ?
Dy1 C2 2.666(5) . ?
Dy1 C3 2.690(5) . ?
Dy1 C4 2.709(5) . ?
Dy1 C5 2.680(5) . ?
Dy1 C11 2.700(5) . ?
Dy1 C12 2.709(5) . ?
Dy1 C13 2.699(5) . ?
Dy1 C14 2.650(5) . ?
Dy1 C15 2.666(5) . ?
Dy2 N2 2.361(4) . ?
Dy2 N3 2.378(4) . ?
Dy2 C21 2.707(5) . ?
Dy2 C22 2.683(5) . ?
Dy2 C23 2.682(5) . ?
Dy2 C24 2.664(5) . ?
Dy2 C25 2.695(6) . ?
Dy2 C32 2.693(5) . ?
Dy2 C33 2.717(5) . ?
Dy2 C34 2.691(5) . ?
Dy2 C35 2.658(5) . ?
Dy2 C36 2.664(5) . ?
N1 C41 1.375(6) . ?
N1 C47 1.386(6) . ?
N2 C46 1.384(6) . ?
N2 C47 1.380(6) . ?
N3 C48 1.380(6) . ?
N3 C49 1.389(6) . ?
N4 C48 1.389(6) . ?
N4 C54 1.378(6) . ?
C1 C2 1.422(9) . ?
C1 C5 1.435(8) . ?
C1 C6 1.486(8) . ?
C2 C3 1.409(8) . ?
C2 C7 1.500(8) . ?
C3 C4 1.420(8) . ?
C3 C8 1.506(8) . ?
C4 C5 1.400(8) . ?
C4 C9 1.504(8) . ?
C5 C10 1.488(8) . ?
C6 H6A 0.9600 . ?
C6 H6B 0.9600 . ?
C6 H6C 0.9600 . ?
C6AA H6AA 0.9600 . ?
C6AA H6AB 0.9600 . ?
C6AA H6AC 0.9600 . ?
C6AA C36 1.518(8) . ?
C7 H7A 0.9600 . ?
C7 H7B 0.9600 . ?
C7 H7C 0.9600 . ?
C8 H8A 0.9600 . ?
C8 H8B 0.9600 . ?
C8 H8C 0.9600 . ?
C9 H9A 0.9600 . ?
C9 H9B 0.9600 . ?
C9 H9C 0.9600 . ?
C10 H10A 0.9600 . ?
C10 H10B 0.9600 . ?
C10 H10C 0.9600 . ?
C11 C12 1.415(8) . ?
C11 C15 1.417(8) . ?
C11 C16 1.499(8) . ?
C12 C13 1.423(8) . ?
C12 C17 1.509(8) . ?
C13 C14 1.420(8) . ?
C13 C18 1.517(8) . ?
C14 C15 1.414(8) . ?
C14 C19 1.509(8) . ?
C15 C20 1.507(8) . ?
C16 H16A 0.9600 . ?
C16 H16B 0.9600 . ?
C16 H16C 0.9600 . ?
C17 H17A 0.9600 . ?
C17 H17B 0.9600 . ?
C17 H17C 0.9600 . ?
C18 H18A 0.9600 . ?
C18 H18B 0.9600 . ?
C18 H18C 0.9600 . ?
C19 H19A 0.9600 . ?
C19 H19B 0.9600 . ?
C19 H19C 0.9600 . ?
C20 H20A 0.9600 . ?
C20 H20B 0.9600 . ?
C20 H20C 0.9600 . ?
C21 C22 1.418(8) . ?
C21 C25 1.410(8) . ?
C21 C26 1.490(8) . ?
C22 C23 1.411(8) . ?
C22 C27 1.509(8) . ?
C23 C24 1.420(8) . ?
C23 C28 1.501(8) . ?
C24 C25 1.426(8) . ?
C24 C29 1.505(8) . ?
C25 C30 1.497(8) . ?
C26 H26A 0.9600 . ?
C26 H26B 0.9600 . ?
C26 H26C 0.9600 . ?
C27 H27A 0.9600 . ?
C27 H27B 0.9600 . ?
C27 H27C 0.9600 . ?
C28 H28A 0.9600 . ?
C28 H28B 0.9600 . ?
C28 H28C 0.9600 . ?
C29 H29A 0.9600 . ?
C29 H29B 0.9600 . ?
C29 H29C 0.9600 . ?
C30 H30A 0.9600 . ?
C30 H30B 0.9600 . ?
C30 H30C 0.9600 . ?
C32 C33 1.423(8) . ?
C32 C36 1.413(8) . ?
C32 C37 1.504(8) . ?
C33 C34 1.421(8) . ?
C33 C38 1.499(8) . ?
C34 C35 1.411(7) . ?
C34 C39 1.504(8) . ?
C35 C36 1.417(8) . ?
C35 C40 1.506(8) . ?
C37 H37A 0.9600 . ?
C37 H37B 0.9600 . ?
C37 H37C 0.9600 . ?
C38 H38A 0.9600 . ?
C38 H38B 0.9600 . ?
C38 H38C 0.9600 . ?
C39 H39A 0.9600 . ?
C39 H39B 0.9600 . ?
C39 H39C 0.9600 . ?
C40 H40A 0.9600 . ?
C40 H40B 0.9600 . ?
C40 H40C 0.9600 . ?
C41 C42 1.402(7) . ?
C41 C46 1.425(7) . ?
C42 H42 0.9300 . ?
C42 C43 1.383(8) . ?
C43 H43 0.9300 . ?
C43 C44 1.384(9) . ?
C44 H44 0.9300 . ?
C44 C45 1.405(8) . ?
C45 H45 0.9300 . ?
C45 C46 1.389(7) . ?
C47 C48 1.403(7) . ?
C49 C50 1.395(7) . ?
C49 C54 1.418(7) . ?
C50 H50 0.9300 . ?
C50 C51 1.406(8) . ?
C51 H51 0.9300 . ?
C51 C52 1.379(8) . ?
C52 H52 0.9300 . ?
C52 C53 1.392(8) . ?
C53 H53 0.9300 . ?
C53 C54 1.398(7) . ?
K1 O1 2.813(4) . ?
K1 O2 2.835(4) . ?
K1 O3 2.823(4) . ?
K1 O4 2.836(5) . ?
K1 O5 2.822(5) . ?
K1 O6 2.812(4) . ?
K1 N5 3.073(5) . ?
K1 N6 3.053(6) . ?
O1 C56 1.428(8) . ?
O1 C57 1.419(7) . ?
O2 C58 1.416(8) . ?
O2 C59 1.424(8) . ?
O3 C62 1.417(8) . ?
O3 C63 1.438(7) . ?
O4 C64 1.424(8) . ?
O4 C65 1.421(8) . ?
O5 C68 1.435(9) . ?
O5 C69 1.420(8) . ?
O6 C70 1.419(8) . ?
O6 C71 1.428(9) . ?
N5 C55 1.474(8) . ?
N5 C61 1.472(8) . ?
N5 C67 1.479(8) . ?
N6 C60 1.471(8) . ?
N6 C66 1.468(9) . ?
N6 C72 1.479(9) . ?
C55 H55A 0.9700 . ?
C55 H55B 0.9700 . ?
C55 C56 1.494(9) . ?
C56 H56A 0.9700 . ?
C56 H56B 0.9700 . ?
C57 H57A 0.9700 . ?
C57 H57B 0.9700 . ?
C57 C58 1.514(10) . ?
C58 H58A 0.9700 . ?
C58 H58B 0.9700 . ?
C59 H59A 0.9700 . ?
C59 H59B 0.9700 . ?
C59 C60 1.500(10) . ?
C60 H60A 0.9700 . ?
C60 H60B 0.9700 . ?
C61 H61A 0.9700 . ?
C61 H61B 0.9700 . ?
C61 C62 1.488(9) . ?
C62 H62A 0.9700 . ?
C62 H62B 0.9700 . ?
C63 H63A 0.9700 . ?
C63 H63B 0.9700 . ?
C63 C64 1.496(10) . ?
C64 H64A 0.9700 . ?
C64 H64B 0.9700 . ?
C65 H65A 0.9700 . ?
C65 H65B 0.9700 . ?
C65 C66 1.500(11) . ?
C66 H66A 0.9700 . ?
C66 H66B 0.9700 . ?
C67 H67A 0.9700 . ?
C67 H67B 0.9700 . ?
C67 C68 1.495(10) . ?
C68 H68A 0.9700 . ?
C68 H68B 0.9700 . ?
C69 H69A 0.9700 . ?
C69 H69B 0.9700 . ?
C69 C70 1.490(12) . ?
C70 H70A 0.9700 . ?
C70 H70B 0.9700 . ?
C71 H71A 0.9700 . ?
C71 H71B 0.9700 . ?
C71 C72 1.500(10) . ?
C72 H72A 0.9700 . ?
C72 H72B 0.9700 . ?
O7 C73 1.521(19) . ?
O7 C76 1.34(2) . ?
C73 H73A 0.9700 . ?
C73 H73B 0.9700 . ?
C73 C74 1.40(2) . ?
C74 H74A 0.9700 . ?
C74 H74B 0.9700 . ?
C74 C75 1.38(3) . ?
C75 H75A 0.9700 . ?
C75 H75B 0.9700 . ?
C75 C76 1.47(3) . ?
C76 H76A 0.9700 . ?
C76 H76B 0.9700 . ?
O8 C77 1.4357 . ?
O8 C80 1.4363 . ?
C77 H77A 0.9700 . ?
C77 H77B 0.9700 . ?
C77 C78 1.5318 . ?
C78 H78A 0.9700 . ?
C78 H78B 0.9700 . ?
C78 C79 1.5355 . ?
C79 H79A 0.9700 . ?
C79 H79B 0.9700 . ?
C79 C80 1.5323 . ?
C80 H80A 0.9700 . ?
C80 H80B 0.9700 . ?
O9 C1A 1.4366 . ?
O9 C1D 1.4361 . ?
C1A H1AA 0.9700 . ?
C1A H1AB 0.9700 . ?
C1A C1B 1.5312 . ?
C1B H1BA 0.9700 . ?
C1B H1BB 0.9700 . ?
C1B C1C 1.5352 . ?
C1C H1CA 0.9700 . ?
C1C H1CB 0.9700 . ?
C1C C1D 1.5316 . ?
C1D H1DA 0.9700 . ?
C1D H1DB 0.9700 . ?
O10 C1E 1.4364 . ?
O10 C1H 1.4365 . ?
C1E H1EA 0.9700 . ?
C1E H1EB 0.9700 . ?
C1E C1F 1.5318 . ?
C1F H1FA 0.9700 . ?
C1F H1FB 0.9700 . ?
C1F C1G 1.5360 . ?
C1G H1GA 0.9700 . ?
C1G H1GB 0.9700 . ?
C1G C1H 1.5325 . ?
C1H H1HA 0.9700 . ?
C1H H1HB 0.9700 . ?

loop_
_geom_torsion_atom_site_label_1
_geom_torsion_atom_site_label_2
_geom_torsion_atom_site_label_3
_geom_torsion_atom_site_label_4
_geom_torsion
_geom_torsion_site_symmetry_1
_geom_torsion_site_symmetry_2
_geom_torsion_site_symmetry_3
_geom_torsion_site_symmetry_4
_geom_torsion_publ_flag
Dy1 N1 C41 C42 -13.5(10) . . . . ?
Dy1 N1 C41 C46 169.0(5) . . . . ?
Dy1 N1 C47 N2 -173.0(3) . . . . ?
Dy1 N1 C47 C48 7.7(6) . . . . ?
Dy1 N4 C48 N3 175.5(3) . . . . ?
Dy1 N4 C48 C47 -5.5(6) . . . . ?
Dy1 N4 C54 C49 -171.7(5) . . . . ?
Dy1 N4 C54 C53 7.1(10) . . . . ?
Dy1 C1 C2 C3 -68.8(4) . . . . ?
Dy1 C1 C2 C7 117.6(6) . . . . ?
Dy1 C1 C5 C4 69.3(4) . . . . ?
Dy1 C1 C5 C10 -116.2(6) . . . . ?
Dy1 C2 C3 C4 -68.5(4) . . . . ?
Dy1 C2 C3 C8 120.0(6) . . . . ?
Dy1 C3 C4 C5 -66.1(4) . . . . ?
Dy1 C3 C4 C9 126.0(6) . . . . ?
Dy1 C4 C5 C1 -67.8(4) . . . . ?
Dy1 C4 C5 C10 117.6(6) . . . . ?
Dy1 C11 C12 C13 67.4(4) . . . . ?
Dy1 C11 C12 C17 -119.0(6) . . . . ?
Dy1 C11 C15 C14 -67.5(4) . . . . ?
Dy1 C11 C15 C20 117.4(5) . . . . ?
Dy1 C12 C13 C14 65.9(4) . . . . ?
Dy1 C12 C13 C18 -126.2(5) . . . . ?
Dy1 C13 C14 C15 69.3(4) . . . . ?
Dy1 C13 C14 C19 -115.1(5) . . . . ?
Dy1 C14 C15 C11 68.9(4) . . . . ?
Dy1 C14 C15 C20 -116.0(5) . . . . ?
Dy2 N2 C46 C41 164.9(5) . . . . ?
Dy2 N2 C46 C45 -14.7(11) . . . . ?
Dy2 N2 C47 N1 -172.1(3) . . . . ?
Dy2 N2 C47 C48 7.2(6) . . . . ?
Dy2 N3 C48 N4 174.4(3) . . . . ?
Dy2 N3 C48 C47 -4.6(6) . . . . ?
Dy2 N3 C49 C50 10.1(11) . . . . ?
Dy2 N3 C49 C54 -170.1(5) . . . . ?
Dy2 C21 C22 C23 -68.0(4) . . . . ?
Dy2 C21 C22 C27 118.4(6) . . . . ?
Dy2 C21 C25 C24 66.7(4) . . . . ?
Dy2 C21 C25 C30 -119.4(6) . . . . ?
Dy2 C22 C23 C24 -67.3(4) . . . . ?
Dy2 C22 C23 C28 126.7(6) . . . . ?
Dy2 C23 C24 C25 -69.3(4) . . . . ?
Dy2 C23 C24 C29 114.3(6) . . . . ?
Dy2 C24 C25 C21 -68.0(4) . . . . ?
Dy2 C24 C25 C30 117.9(6) . . . . ?
Dy2 C32 C33 C34 66.4(4) . . . . ?
Dy2 C32 C33 C38 -121.7(6) . . . . ?
Dy2 C32 C36 C6AA 114.8(6) . . . . ?
Dy2 C32 C36 C35 -67.8(4) . . . . ?
Dy2 C33 C34 C35 66.9(4) . . . . ?
Dy2 C33 C34 C39 -124.7(6) . . . . ?
Dy2 C34 C35 C36 68.6(4) . . . . ?
Dy2 C34 C35 C40 -117.0(6) . . . . ?
Dy2 C35 C36 C6AA -113.8(6) . . . . ?
Dy2 C35 C36 C32 68.8(4) . . . . ?
N1 C41 C42 C43 -178.7(5) . . . . ?
N1 C41 C46 N2 1.1(6) . . . . ?
N1 C41 C46 C45 -179.2(5) . . . . ?
N1 C47 C48 N3 177.3(4) . . . . ?
N1 C47 C48 N4 -1.6(8) . . . . ?
N2 C47 C48 N3 -1.9(8) . . . . ?
N2 C47 C48 N4 179.2(4) . . . . ?
N3 C49 C50 C51 -179.8(5) . . . . ?
N3 C49 C54 N4 -1.2(6) . . . . ?
N3 C49 C54 C53 179.9(5) . . . . ?
C1 C2 C3 Dy1 68.1(4) . . . . ?
C1 C2 C3 C4 -0.5(6) . . . . ?
C1 C2 C3 C8 -172.0(5) . . . . ?
C2 C1 C5 Dy1 -68.0(4) . . . . ?
C2 C1 C5 C4 1.3(6) . . . . ?
C2 C1 C5 C10 175.8(5) . . . . ?
C2 C3 C4 Dy1 67.4(4) . . . . ?
C2 C3 C4 C5 1.3(6) . . . . ?
C2 C3 C4 C9 -166.6(6) . . . . ?
C3 C4 C5 Dy1 66.2(4) . . . . ?
C3 C4 C5 C1 -1.6(6) . . . . ?
C3 C4 C5 C10 -176.1(5) . . . . ?
C5 C1 C2 Dy1 68.3(4) . . . . ?
C5 C1 C2 C3 -0.5(6) . . . . ?
C5 C1 C2 C7 -174.1(5) . . . . ?
C6 C1 C2 Dy1 -115.4(6) . . . . ?
C6 C1 C2 C3 175.8(6) . . . . ?
C6 C1 C2 C7 2.2(9) . . . . ?
C6 C1 C5 Dy1 115.7(6) . . . . ?
C6 C1 C5 C4 -175.0(6) . . . . ?
C6 C1 C5 C10 -0.5(9) . . . . ?
C7 C2 C3 Dy1 -118.4(6) . . . . ?
C7 C2 C3 C4 173.1(5) . . . . ?
C7 C2 C3 C8 1.6(9) . . . . ?
C8 C3 C4 Dy1 -121.3(6) . . . . ?
C8 C3 C4 C5 172.6(5) . . . . ?
C8 C3 C4 C9 4.8(9) . . . . ?
C9 C4 C5 Dy1 -125.5(6) . . . . ?
C9 C4 C5 C1 166.7(5) . . . . ?
C9 C4 C5 C10 -7.9(9) . . . . ?
C11 C12 C13 Dy1 -67.5(4) . . . . ?
C11 C12 C13 C14 -1.6(6) . . . . ?
C11 C12 C13 C18 166.3(5) . . . . ?
C12 C11 C15 Dy1 67.8(4) . . . . ?
C12 C11 C15 C14 0.3(6) . . . . ?
C12 C11 C15 C20 -174.8(5) . . . . ?
C12 C13 C14 Dy1 -67.5(4) . . . . ?
C12 C13 C14 C15 1.7(6) . . . . ?
C12 C13 C14 C19 177.3(5) . . . . ?
C13 C14 C15 Dy1 -70.2(4) . . . . ?
C13 C14 C15 C11 -1.3(6) . . . . ?
C13 C14 C15 C20 173.8(5) . . . . ?
C15 C11 C12 Dy1 -66.6(4) . . . . ?
C15 C11 C12 C13 0.8(6) . . . . ?
C15 C11 C12 C17 174.4(5) . . . . ?
C16 C11 C12 Dy1 118.3(5) . . . . ?
C16 C11 C12 C13 -174.3(5) . . . . ?
C16 C11 C12 C17 -0.7(9) . . . . ?
C16 C11 C15 Dy1 -117.2(5) . . . . ?
C16 C11 C15 C14 175.3(5) . . . . ?
C16 C11 C15 C20 0.2(9) . . . . ?
C17 C12 C13 Dy1 118.9(6) . . . . ?
C17 C12 C13 C14 -175.2(5) . . . . ?
C17 C12 C13 C18 -7.4(9) . . . . ?
C18 C13 C14 Dy1 124.8(6) . . . . ?
C18 C13 C14 C15 -165.9(5) . . . . ?
C18 C13 C14 C19 9.7(9) . . . . ?
C19 C14 C15 Dy1 114.3(5) . . . . ?
C19 C14 C15 C11 -176.8(5) . . . . ?
C19 C14 C15 C20 -1.7(9) . . . . ?
C21 C22 C23 Dy2 68.7(4) . . . . ?
C21 C22 C23 C24 1.4(6) . . . . ?
C21 C22 C23 C28 -164.7(5) . . . . ?
C22 C21 C25 Dy2 -66.8(4) . . . . ?
C22 C21 C25 C24 -0.1(6) . . . . ?
C22 C21 C25 C30 173.8(5) . . . . ?
C22 C23 C24 Dy2 67.9(4) . . . . ?
C22 C23 C24 C25 -1.5(6) . . . . ?
C22 C23 C24 C29 -177.8(5) . . . . ?
C23 C24 C25 Dy2 69.0(4) . . . . ?
C23 C24 C25 C21 1.0(6) . . . . ?
C23 C24 C25 C30 -173.1(5) . . . . ?
C25 C21 C22 Dy2 67.2(4) . . . . ?
C25 C21 C22 C23 -0.8(6) . . . . ?
C25 C21 C22 C27 -174.4(5) . . . . ?
C26 C21 C22 Dy2 -119.0(6) . . . . ?
C26 C21 C22 C23 173.0(5) . . . . ?
C26 C21 C22 C27 -0.6(9) . . . . ?
C26 C21 C25 Dy2 119.5(6) . . . . ?
C26 C21 C25 C24 -173.8(5) . . . . ?
C26 C21 C25 C30 0.1(9) . . . . ?
C27 C22 C23 Dy2 -117.8(6) . . . . ?
C27 C22 C23 C24 174.9(5) . . . . ?
C27 C22 C23 C28 8.9(9) . . . . ?
C28 C23 C24 Dy2 -126.1(6) . . . . ?
C28 C23 C24 C25 164.6(5) . . . . ?
C28 C23 C24 C29 -11.8(9) . . . . ?
C29 C24 C25 Dy2 -114.5(6) . . . . ?
C29 C24 C25 C21 177.5(5) . . . . ?
C29 C24 C25 C30 3.4(9) . . . . ?
C32 C33 C34 Dy2 -66.4(4) . . . . ?
C32 C33 C34 C35 0.4(6) . . . . ?
C32 C33 C34 C39 168.8(6) . . . . ?
C33 C32 C36 Dy2 68.7(4) . . . . ?
C33 C32 C36 C6AA -176.5(5) . . . . ?
C33 C32 C36 C35 0.9(6) . . . . ?
C33 C34 C35 Dy2 -68.5(4) . . . . ?
C33 C34 C35 C36 0.1(6) . . . . ?
C33 C34 C35 C40 174.5(5) . . . . ?
C34 C35 C36 Dy2 -69.4(4) . . . . ?
C34 C35 C36 C6AA 176.8(5) . . . . ?
C34 C35 C36 C32 -0.7(6) . . . . ?
C36 C32 C33 Dy2 -67.3(4) . . . . ?
C36 C32 C33 C34 -0.9(6) . . . . ?
C36 C32 C33 C38 171.0(6) . . . . ?
C37 C32 C33 Dy2 120.7(6) . . . . ?
C37 C32 C33 C34 -172.9(6) . . . . ?
C37 C32 C33 C38 -1.0(10) . . . . ?
C37 C32 C36 Dy2 -119.3(6) . . . . ?
C37 C32 C36 C6AA -4.5(9) . . . . ?
C37 C32 C36 C35 173.0(6) . . . . ?
C38 C33 C34 Dy2 121.9(6) . . . . ?
C38 C33 C34 C35 -171.2(6) . . . . ?
C38 C33 C34 C39 -2.8(10) . . . . ?
C39 C34 C35 Dy2 122.7(6) . . . . ?
C39 C34 C35 C36 -168.7(5) . . . . ?
C39 C34 C35 C40 5.7(9) . . . . ?
C40 C35 C36 Dy2 116.1(5) . . . . ?
C40 C35 C36 C6AA 2.3(9) . . . . ?
C40 C35 C36 C32 -175.2(5) . . . . ?
C41 N1 C47 N2 1.5(6) . . . . ?
C41 N1 C47 C48 -177.8(5) . . . . ?
C41 C42 C43 C44 0.2(9) . . . . ?
C42 C41 C46 N2 -176.6(5) . . . . ?
C42 C41 C46 C45 3.0(8) . . . . ?
C42 C43 C44 C45 -0.4(10) . . . . ?
C43 C44 C45 C46 1.8(9) . . . . ?
C44 C45 C46 N2 176.4(6) . . . . ?
C44 C45 C46 C41 -3.2(9) . . . . ?
C46 N2 C47 N1 -0.9(6) . . . . ?
C46 N2 C47 C48 178.4(5) . . . . ?
C46 C41 C42 C43 -1.5(8) . . . . ?
C47 N1 C41 C42 175.9(5) . . . . ?
C47 N1 C41 C46 -1.5(5) . . . . ?
C47 N2 C46 C41 -0.2(6) . . . . ?
C47 N2 C46 C45 -179.8(6) . . . . ?
C48 N3 C49 C50 -178.8(6) . . . . ?
C48 N3 C49 C54 1.0(5) . . . . ?
C48 N4 C54 C49 0.8(5) . . . . ?
C48 N4 C54 C53 179.6(5) . . . . ?
C49 N3 C48 N4 -0.5(6) . . . . ?
C49 N3 C48 C47 -179.5(5) . . . . ?
C49 C50 C51 C52 -0.6(8) . . . . ?
C50 C49 C54 N4 178.7(5) . . . . ?
C50 C49 C54 C53 -0.3(8) . . . . ?
C50 C51 C52 C53 0.6(9) . . . . ?
C51 C52 C53 C54 -0.5(8) . . . . ?
C52 C53 C54 N4 -178.4(5) . . . . ?
C52 C53 C54 C49 0.3(8) . . . . ?
C54 N4 C48 N3 -0.2(6) . . . . ?
C54 N4 C48 C47 178.8(5) . . . . ?
C54 C49 C50 C51 0.4(8) . . . . ?
K1 O1 C56 C55 -57.5(6) . . . . ?
K1 O1 C57 C58 45.9(6) . . . . ?
K1 O2 C58 C57 50.9(6) . . . . ?
K1 O2 C59 C60 -55.6(6) . . . . ?
K1 O3 C62 C61 -57.7(5) . . . . ?
K1 O3 C63 C64 50.3(6) . . . . ?
K1 O4 C64 C63 49.2(6) . . . . ?
K1 O4 C65 C66 -59.5(6) . . . . ?
K1 O5 C68 C67 -55.6(6) . . . . ?
K1 O5 C69 C70 48.0(7) . . . . ?
K1 O6 C70 C69 52.6(7) . . . . ?
K1 O6 C71 C72 -56.6(7) . . . . ?
K1 N5 C55 C56 -38.4(6) . . . . ?
K1 N5 C61 C62 -41.3(6) . . . . ?
K1 N5 C67 C68 -40.1(7) . . . . ?
K1 N6 C60 C59 -41.5(7) . . . . ?
K1 N6 C66 C65 -38.7(6) . . . . ?
K1 N6 C72 C71 -40.4(7) . . . . ?
O1 C57 C58 O2 -65.0(7) . . . . ?
O2 C59 C60 N6 67.2(7) . . . . ?
O3 C63 C64 O4 -67.4(6) . . . . ?
O4 C65 C66 N6 68.4(7) . . . . ?
O5 C69 C70 O6 -68.8(8) . . . . ?
O6 C71 C72 N6 65.2(9) . . . . ?
N5 C55 C56 O1 64.8(7) . . . . ?
N5 C61 C62 O3 68.8(7) . . . . ?
N5 C67 C68 O5 64.1(8) . . . . ?
C55 N5 C61 C62 -160.1(5) . . . . ?
C55 N5 C67 C68 80.0(7) . . . . ?
C56 O1 C57 C58 -177.2(5) . . . . ?
C57 O1 C56 C55 166.1(5) . . . . ?
C58 O2 C59 C60 172.7(5) . . . . ?
C59 O2 C58 C57 -176.5(5) . . . . ?
C60 N6 C66 C65 80.1(7) . . . . ?
C60 N6 C72 C71 -159.1(6) . . . . ?
C61 N5 C55 C56 79.0(7) . . . . ?
C61 N5 C67 C68 -157.7(6) . . . . ?
C62 O3 C63 C64 -178.3(5) . . . . ?
C63 O3 C62 C61 171.7(5) . . . . ?
C64 O4 C65 C66 170.2(5) . . . . ?
C65 O4 C64 C63 179.2(5) . . . . ?
C66 N6 C60 C59 -160.6(6) . . . . ?
C66 N6 C72 C71 78.6(8) . . . . ?
C67 N5 C55 C56 -158.9(6) . . . . ?
C67 N5 C61 C62 78.0(7) . . . . ?
C68 O5 C69 C70 -174.8(6) . . . . ?
C69 O5 C68 C67 169.4(6) . . . . ?
C70 O6 C71 C72 172.4(6) . . . . ?
C71 O6 C70 C69 -173.7(6) . . . . ?
C72 N6 C60 C59 78.0(7) . . . . ?
C72 N6 C66 C65 -158.3(6) . . . . ?
O7 C73 C74 C75 27(3) . . . . ?
C73 O7 C76 C75 13(2) . . . . ?
C73 C74 C75 C76 -19(3) . . . . ?
C74 C75 C76 O7 3(3) . . . . ?
C76 O7 C73 C74 -25(2) . . . . ?
O8 C77 C78 C79 30.5 . . . . ?
C77 O8 C80 C79 -12.0 . . . . ?
C77 C78 C79 C80 -36.3 . . . . ?
C78 C79 C80 O8 30.6 . . . . ?
C80 O8 C77 C78 -11.9 . . . . ?
O9 C1A C1B C1C 30.6 . . . . ?
C1A O9 C1D C1C -12.0 . . . . ?
C1A C1B C1C C1D -36.4 . . . . ?
C1B C1C C1D O9 30.6 . . . . ?
C1D O9 C1A C1B -11.9 . . . . ?
O10 C1E C1F C1G 30.6 . . . . ?
C1E O10 C1H C1G -12.0 . . . . ?
C1E C1F C1G C1H -36.4 . . . . ?
C1F C1G C1H O10 30.6 . . . . ?
C1H O10 C1E C1F -12.0 . . . . ?
